data_7011517
loop_
_publ_author_name
'Jia, Li'
'Zhao, Jiquan'
'Ding, Errun'
'Brennessel, William W.'

_publ_section_title
;
 Synthesis, structures, and alkene hydrosilation activities of neutral
 tripodal amidozirconium alkyls
;
_journal_issue 13
_journal_name_full 'Journal of the Chemical Society, Dalton Transactions'
_journal_page_first 2608
_journal_paper_doi 10.1039/b200789d
_journal_year 2002
_chemical_formula_moiety 'C56 H80 Cl2 N6 Si6 Zr2'
_chemical_formula_sum 'C56 H80 Cl2 N6 Si6 Zr2'
_chemical_formula_weight 1259.14
_chemical_name_common 2a
_space_group_IT_number 14
_symmetry_cell_setting monoclinic
_symmetry_space_group_name_Hall '-P 2ybc'
_symmetry_space_group_name_H-M 'P 1 21/c 1'
_atom_sites_solution_hydrogens geom
_atom_sites_solution_primary direct
_atom_sites_solution_secondary difmap
_audit_creation_method SHELXL-97
_cell_angle_alpha 90.00
_cell_angle_beta 94.187(4)
_cell_angle_gamma 90.00
_cell_formula_units_Z 4
_cell_length_a 13.700(3)
_cell_length_b 25.525(5)
_cell_length_c 18.183(4)
_cell_measurement_reflns_used 3377
_cell_measurement_temperature 173(2)
_cell_volume 6341(2)
_computing_cell_refinement 'SAINT, Bruker'
_computing_data_collection 'SMART, Bruker'
_computing_data_reduction 'SAINT, Bruker'
_computing_molecular_graphics 'SHELXTL, Bruker'
_computing_structure_refinement 'SHELXL-97 (Sheldrick, 1997)'
_computing_structure_solution 'SHELXS-97 (Sheldrick, 1990)'
_diffrn_ambient_temperature 173(2)
_diffrn_measured_fraction_theta_full 0.993
_diffrn_measured_fraction_theta_max 0.993
_diffrn_measurement_device_type 'Siemens SMART Platform CCD'
_diffrn_measurement_method 'area detector, omega scans'
_diffrn_radiation_monochromator graphite
_diffrn_radiation_source 'normal-focus sealed tube'
_diffrn_radiation_type MoK\a
_diffrn_radiation_wavelength 0.71073
_diffrn_reflns_av_R_equivalents 0.0324
_diffrn_reflns_av_sigmaI/netI 0.0329
_diffrn_reflns_limit_h_max 16
_diffrn_reflns_limit_h_min -12
_diffrn_reflns_limit_k_max 30
_diffrn_reflns_limit_k_min -30
_diffrn_reflns_limit_l_max 19
_diffrn_reflns_limit_l_min -21
_diffrn_reflns_number 37121
_diffrn_reflns_theta_full 25.07
_diffrn_reflns_theta_max 25.07
_diffrn_reflns_theta_min 1.38
_exptl_absorpt_coefficient_mu 0.566
_exptl_absorpt_correction_T_max 1.000000
_exptl_absorpt_correction_T_min 0.901480
_exptl_absorpt_correction_type multiscans
_exptl_absorpt_process_details 'SADABS, R. Blessing, 1995'
_exptl_crystal_colour 'pale yellow'
_exptl_crystal_density_diffrn 1.319
_exptl_crystal_density_method 'not measured'
_exptl_crystal_description block
_exptl_crystal_F_000 2624
_exptl_crystal_size_max 0.29
_exptl_crystal_size_mid 0.22
_exptl_crystal_size_min 0.19
_refine_diff_density_max 0.759
_refine_diff_density_min -0.284
_refine_diff_density_rms 0.057
_refine_ls_extinction_method none
_refine_ls_goodness_of_fit_ref 1.006
_refine_ls_hydrogen_treatment riding
_refine_ls_matrix_type full
_refine_ls_number_parameters 794
_refine_ls_number_reflns 11187
_refine_ls_number_restraints 75
_refine_ls_restrained_S_all 1.004
_refine_ls_R_factor_all 0.0530
_refine_ls_R_factor_gt 0.0362
_refine_ls_shift/su_max 0.002
_refine_ls_shift/su_mean 0.000
_refine_ls_structure_factor_coef Fsqd
_refine_ls_weighting_details 'calc w=1/[\s^2^(Fo^2^)+(0.0364P)^2^+5.5994P] where P=(Fo^2^+2Fc^2^)/3'
_refine_ls_weighting_scheme calc
_refine_ls_wR_factor_gt 0.0766
_refine_ls_wR_factor_ref 0.0824
_reflns_number_gt 9009
_reflns_number_total 11187
_reflns_threshold_expression >2sigma(I)
_cod_data_source_file b200789d.txt
_cod_data_source_block 2a
_cod_original_sg_symbol_H-M P2(1)/c
_cod_database_code 7011517

loop_
_symmetry_equiv_pos_as_xyz
'x, y, z'
'-x, y+1/2, -z+1/2'
'-x, -y, -z'
'x, -y-1/2, z-1/2'

loop_
_atom_site_label
_atom_site_type_symbol
_atom_site_fract_x
_atom_site_fract_y
_atom_site_fract_z
_atom_site_U_iso_or_equiv
_atom_site_adp_type
_atom_site_occupancy
_atom_site_symmetry_multiplicity
_atom_site_calc_flag
_atom_site_refinement_flags
_atom_site_disorder_assembly
_atom_site_disorder_group
Zr1 Zr 0.30812(2) -0.009125(10) 0.732044(14) 0.02478(7) Uani 1 1 d . . .
Zr2 Zr 0.226207(19) 0.132826(10) 0.635404(14) 0.02446(7) Uani 1 1 d . . .
Cl1 Cl 0.15674(5) 0.04755(3) 0.69540(5) 0.03862(19) Uani 1 1 d . B .
Cl2 Cl 0.37232(5) 0.07033(3) 0.65628(5) 0.03955(19) Uani 1 1 d . B .
C1 C 0.4005(2) -0.11103(11) 0.81158(16) 0.0328(7) Uani 1 1 d . . .
H1A H 0.4285 -0.1432 0.8363 0.039 Uiso 1 1 calc R A 1
Si1 Si 0.37011(9) -0.12932(4) 0.71151(6) 0.0386(3) Uani 0.7665(12) 1 d PD B 1
C3 C 0.2586(6) -0.1716(3) 0.6950(3) 0.0527(18) Uani 0.7665(12) 1 d PD B 1
H3A H 0.2687 -0.2047 0.7218 0.079 Uiso 0.7665(12) 1 calc PR B 1
H3B H 0.2472 -0.1787 0.6421 0.079 Uiso 0.7665(12) 1 calc PR B 1
H3C H 0.2017 -0.1534 0.7125 0.079 Uiso 0.7665(12) 1 calc PR B 1
C4 C 0.4683(13) -0.1670(5) 0.6723(11) 0.0545(15) Uani 0.7665(12) 1 d PD B 1
H4A H 0.4829 -0.1983 0.7025 0.082 Uiso 0.7665(12) 1 calc PR B 1
H4B H 0.5272 -0.1453 0.6717 0.082 Uiso 0.7665(12) 1 calc PR B 1
H4C H 0.4472 -0.1776 0.6218 0.082 Uiso 0.7665(12) 1 calc PR B 1
N1 N 0.3485(3) -0.06878(16) 0.6679(2) 0.0315(10) Uani 0.7665(12) 1 d PD B 1
C15 C 0.3500(4) -0.0656(4) 0.5892(3) 0.0329(15) Uani 0.7665(12) 1 d PD B 1
C16 C 0.2663(4) -0.0753(3) 0.5434(3) 0.0387(14) Uani 0.7665(12) 1 d PD B 1
H16A H 0.2061 -0.0822 0.5644 0.046 Uiso 0.7665(12) 1 calc PR B 1
C17 C 0.2700(6) -0.0750(3) 0.4675(3) 0.0421(16) Uani 0.7665(12) 1 d PD B 1
H17A H 0.2115 -0.0803 0.4371 0.050 Uiso 0.7665(12) 1 calc PR B 1
C18 C 0.3565(7) -0.0671(6) 0.4349(4) 0.036(2) Uani 0.7665(12) 1 d PD B 1
C19 C 0.4396(7) -0.0569(5) 0.4808(5) 0.042(2) Uani 0.7665(12) 1 d PD B 1
H19A H 0.4995 -0.0490 0.4599 0.051 Uiso 0.7665(12) 1 calc PR B 1
C20 C 0.4366(5) -0.0581(9) 0.5569(5) 0.045(2) Uani 0.7665(12) 1 d PD B 1
H20A H 0.4954 -0.0537 0.5872 0.054 Uiso 0.7665(12) 1 calc PR B 1
C21 C 0.3618(13) -0.0645(12) 0.3521(5) 0.0471(12) Uani 0.7665(12) 1 d PD B 1
H21A H 0.2990 -0.0754 0.3277 0.071 Uiso 0.7665(12) 1 calc PR B 1
H21B H 0.4137 -0.0878 0.3374 0.071 Uiso 0.7665(12) 1 calc PR B 1
H21C H 0.3762 -0.0284 0.3377 0.071 Uiso 0.7665(12) 1 calc PR B 1
Si2 Si 0.49946(8) -0.05882(4) 0.82281(6) 0.0333(3) Uani 0.7665(12) 1 d PD B 1
C5 C 0.6010(4) -0.0693(2) 0.7611(3) 0.0410(13) Uani 0.7665(12) 1 d PD B 1
H5A H 0.5764 -0.0639 0.7097 0.062 Uiso 0.7665(12) 1 calc PR B 1
H5B H 0.6260 -0.1051 0.7673 0.062 Uiso 0.7665(12) 1 calc PR B 1
H5C H 0.6539 -0.0443 0.7740 0.062 Uiso 0.7665(12) 1 calc PR B 1
C6 C 0.5581(6) -0.0569(6) 0.9180(6) 0.0404(17) Uani 0.7665(12) 1 d PD B 1
H6A H 0.6162 -0.0343 0.9192 0.061 Uiso 0.7665(12) 1 calc PR B 1
H6B H 0.5775 -0.0924 0.9334 0.061 Uiso 0.7665(12) 1 calc PR B 1
H6C H 0.5117 -0.0429 0.9515 0.061 Uiso 0.7665(12) 1 calc PR B 1
N2 N 0.4337(2) -0.00080(13) 0.8026(2) 0.0286(8) Uani 0.7665(12) 1 d PD B 1
C22 C 0.4669(4) 0.0477(2) 0.8336(4) 0.0289(13) Uani 0.7665(12) 1 d PD B 1
C23 C 0.5646(3) 0.0633(3) 0.8340(5) 0.0322(13) Uani 0.7665(12) 1 d PD B 1
H23A H 0.6100 0.0414 0.8118 0.039 Uiso 0.7665(12) 1 calc PR B 1
C24 C 0.5966(5) 0.1097(4) 0.8660(8) 0.0362(15) Uani 0.7665(12) 1 d PD B 1
H24A H 0.6640 0.1186 0.8667 0.043 Uiso 0.7665(12) 1 calc PR B 1
C25 C 0.5321(18) 0.1439(15) 0.897(4) 0.038(2) Uani 0.7665(12) 1 d PD B 1
C26 C 0.4352(9) 0.1288(5) 0.8958(9) 0.0395(19) Uani 0.7665(12) 1 d PD B 1
H26A H 0.3892 0.1515 0.9162 0.047 Uiso 0.7665(12) 1 calc PR B 1
C27 C 0.4031(6) 0.0815(3) 0.8652(5) 0.0366(14) Uani 0.7665(12) 1 d PD B 1
H27A H 0.3361 0.0722 0.8661 0.044 Uiso 0.7665(12) 1 calc PR B 1
C28 C 0.5683(13) 0.1942(6) 0.9336(12) 0.0554(11) Uani 0.7665(12) 1 d PD B 1
H28A H 0.5278 0.2235 0.9143 0.083 Uiso 0.7665(12) 1 calc PR B 1
H28B H 0.6365 0.2002 0.9228 0.083 Uiso 0.7665(12) 1 calc PR B 1
H28C H 0.5642 0.1915 0.9870 0.083 Uiso 0.7665(12) 1 calc PR B 1
Si3 Si 0.29117(8) -0.09286(4) 0.86153(6) 0.0333(3) Uani 0.7665(12) 1 d PD B 1
C7 C 0.3190(6) -0.0606(4) 0.9531(5) 0.0435(19) Uani 0.7665(12) 1 d PD B 1
H7A H 0.3596 -0.0839 0.9853 0.065 Uiso 0.7665(12) 1 calc PR B 1
H7B H 0.2577 -0.0532 0.9758 0.065 Uiso 0.7665(12) 1 calc PR B 1
H7C H 0.3541 -0.0277 0.9463 0.065 Uiso 0.7665(12) 1 calc PR B 1
C8 C 0.2213(11) -0.1529(5) 0.8819(5) 0.043(2) Uani 0.7665(12) 1 d PD B 1
H8A H 0.2620 -0.1757 0.9148 0.065 Uiso 0.7665(12) 1 calc PR B 1
H8B H 0.2029 -0.1715 0.8358 0.065 Uiso 0.7665(12) 1 calc PR B 1
H8C H 0.1621 -0.1431 0.9058 0.065 Uiso 0.7665(12) 1 calc PR B 1
N3 N 0.2235(3) -0.04890(13) 0.80303(18) 0.0308(9) Uani 0.7665(12) 1 d PD B 1
C29 C 0.1240(4) -0.0430(3) 0.8210(4) 0.0318(14) Uani 0.7665(12) 1 d PD B 1
C30 C 0.0495(5) -0.0756(4) 0.7925(4) 0.0403(14) Uani 0.7665(12) 1 d PD B 1
H30A H 0.0623 -0.1005 0.7556 0.048 Uiso 0.7665(12) 1 calc PR B 1
C31 C -0.0438(5) -0.0721(4) 0.8177(3) 0.0471(17) Uani 0.7665(12) 1 d PD B 1
H31A H -0.0933 -0.0956 0.7989 0.057 Uiso 0.7665(12) 1 calc PR B 1
C32 C -0.0657(5) -0.0353(4) 0.8692(3) 0.0473(16) Uani 0.7665(12) 1 d PD B 1
C33 C 0.0077(5) -0.0014(5) 0.8937(6) 0.0464(13) Uani 0.7665(12) 1 d PD B 1
H33A H -0.0067 0.0257 0.9271 0.056 Uiso 0.7665(12) 1 calc PR B 1
C34 C 0.1000(5) -0.0055(4) 0.8715(6) 0.0400(13) Uani 0.7665(12) 1 d PD B 1
H34A H 0.1490 0.0179 0.8912 0.048 Uiso 0.7665(12) 1 calc PR B 1
C35 C -0.1668(5) -0.0310(5) 0.8967(3) 0.080(2) Uani 0.7665(12) 1 d PD B 1
H35A H -0.2082 -0.0593 0.8754 0.119 Uiso 0.7665(12) 1 calc PR B 1
H35B H -0.1955 0.0029 0.8819 0.119 Uiso 0.7665(12) 1 calc PR B 1
H35C H -0.1623 -0.0338 0.9506 0.119 Uiso 0.7665(12) 1 calc PR B 1
Si1' Si 0.4606(2) -0.10689(12) 0.72665(19) 0.0278(8) Uani 0.2335(12) 1 d PD B 5
C3' C 0.477(4) -0.1677(17) 0.671(4) 0.0545(15) Uani 0.23 1 d PD B 5
H3'A H 0.4129 -0.1812 0.6527 0.082 Uiso 0.2335(12) 1 calc PR B 5
H3'B H 0.5116 -0.1943 0.7018 0.082 Uiso 0.2335(12) 1 calc PR B 5
H3'C H 0.5155 -0.1594 0.6290 0.082 Uiso 0.2335(12) 1 calc PR B 5
C4' C 0.5871(13) -0.0810(9) 0.7375(13) 0.0410(13) Uani 0.23 1 d PD B 5
H4'A H 0.5856 -0.0441 0.7524 0.062 Uiso 0.2335(12) 1 calc PR B 5
H4'B H 0.6175 -0.0839 0.6905 0.062 Uiso 0.2335(12) 1 calc PR B 5
H4'C H 0.6253 -0.1012 0.7754 0.062 Uiso 0.2335(12) 1 calc PR B 5
N1' N 0.3832(11) -0.0631(6) 0.6766(9) 0.0315(10) Uani 0.23 1 d PD B 5
C15' C 0.3744(19) -0.0690(17) 0.5970(10) 0.0329(15) Uani 0.23 1 d PD B 5
C16' C 0.2860(18) -0.0648(12) 0.5568(12) 0.0387(14) Uani 0.23 1 d PD B 5
H16B H 0.2271 -0.0630 0.5812 0.046 Uiso 0.2335(12) 1 calc PR B 5
C17' C 0.283(2) -0.0630(13) 0.4803(12) 0.0421(16) Uani 0.23 1 d PD B 5
H17B H 0.2211 -0.0640 0.4532 0.050 Uiso 0.2335(12) 1 calc PR B 5
C18' C 0.366(3) -0.060(3) 0.4423(14) 0.036(2) Uani 0.23 1 d PD B 5
C19' C 0.454(2) -0.065(2) 0.4838(17) 0.042(2) Uani 0.23 1 d PD B 5
H19B H 0.5128 -0.0716 0.4600 0.051 Uiso 0.2335(12) 1 calc PR B 5
C20' C 0.458(2) -0.062(3) 0.5601(16) 0.045(2) Uani 0.23 1 d PD B 5
H20B H 0.5182 -0.0543 0.5872 0.054 Uiso 0.2335(12) 1 calc PR B 5
C21' C 0.365(4) -0.066(4) 0.3592(15) 0.0471(12) Uani 0.23 1 d PD B 5
H21D H 0.2974 -0.0613 0.3376 0.071 Uiso 0.2335(12) 1 calc PR B 5
H21E H 0.3887 -0.1005 0.3470 0.071 Uiso 0.2335(12) 1 calc PR B 5
H21F H 0.4066 -0.0388 0.3394 0.071 Uiso 0.2335(12) 1 calc PR B 5
Si2' Si 0.4197(2) -0.05454(12) 0.87826(18) 0.0261(8) Uani 0.2335(12) 1 d PD B 5
C5' C 0.5459(19) -0.056(2) 0.926(2) 0.0404(17) Uani 0.23 1 d PD B 5
H5'A H 0.5487 -0.0819 0.9651 0.061 Uiso 0.2335(12) 1 calc PR B 5
H5'B H 0.5616 -0.0211 0.9465 0.061 Uiso 0.2335(12) 1 calc PR B 5
H5'C H 0.5933 -0.0648 0.8898 0.061 Uiso 0.2335(12) 1 calc PR B 5
C6' C 0.338(2) -0.0506(16) 0.9551(18) 0.0435(19) Uani 0.23 1 d PD B 5
H6'A H 0.3624 -0.0740 0.9950 0.065 Uiso 0.2335(12) 1 calc PR B 5
H6'B H 0.2717 -0.0611 0.9374 0.065 Uiso 0.2335(12) 1 calc PR B 5
H6'C H 0.3370 -0.0145 0.9735 0.065 Uiso 0.2335(12) 1 calc PR B 5
N2' N 0.3966(9) 0.0000(5) 0.8201(7) 0.0286(8) Uani 0.23 1 d PD B 5
C22' C 0.4407(18) 0.0485(8) 0.8444(16) 0.0289(13) Uani 0.23 1 d PD B 5
C23' C 0.5361(16) 0.0614(12) 0.832(2) 0.0322(13) Uani 0.23 1 d PD B 5
H23B H 0.5737 0.0385 0.8039 0.039 Uiso 0.2335(12) 1 calc PR B 5
C24' C 0.577(2) 0.1076(15) 0.859(3) 0.0362(15) Uani 0.23 1 d PD B 5
H24B H 0.6422 0.1160 0.8498 0.043 Uiso 0.2335(12) 1 calc PR B 5
C25' C 0.524(6) 0.142(5) 0.900(13) 0.038(2) Uani 0.23 1 d PD B 5
C26' C 0.426(3) 0.1305(16) 0.908(4) 0.0395(19) Uani 0.23 1 d PD B 5
H26B H 0.3866 0.1546 0.9323 0.047 Uiso 0.2335(12) 1 calc PR B 5
C27' C 0.386(2) 0.0840(11) 0.880(2) 0.0366(14) Uani 0.23 1 d PD B 5
H27B H 0.3195 0.0765 0.8867 0.044 Uiso 0.2335(12) 1 calc PR B 5
C28' C 0.569(4) 0.1919(18) 0.933(4) 0.0554(11) Uani 0.23 1 d PD B 5
H28D H 0.5208 0.2109 0.9595 0.083 Uiso 0.2335(12) 1 calc PR B 5
H28E H 0.5911 0.2139 0.8931 0.083 Uiso 0.2335(12) 1 calc PR B 5
H28F H 0.6255 0.1829 0.9670 0.083 Uiso 0.2335(12) 1 calc PR B 5
Si3' Si 0.2622(2) -0.12481(11) 0.79504(17) 0.0245(8) Uani 0.2335(12) 1 d PD B 5
C7' C 0.209(4) -0.1576(17) 0.8744(19) 0.043(2) Uani 0.23 1 d PD B 5
H7'A H 0.2424 -0.1909 0.8849 0.065 Uiso 0.2335(12) 1 calc PR B 5
H7'B H 0.1389 -0.1642 0.8622 0.065 Uiso 0.2335(12) 1 calc PR B 5
H7'C H 0.2167 -0.1349 0.9180 0.065 Uiso 0.2335(12) 1 calc PR B 5
C8' C 0.234(3) -0.1698(11) 0.7153(12) 0.0527(18) Uani 0.23 1 d PD B 5
H8'A H 0.2742 -0.2015 0.7216 0.079 Uiso 0.2335(12) 1 calc PR B 5
H8'B H 0.2483 -0.1521 0.6695 0.079 Uiso 0.2335(12) 1 calc PR B 5
H8'C H 0.1646 -0.1795 0.7130 0.079 Uiso 0.2335(12) 1 calc PR B 5
N3' N 0.2140(11) -0.0623(5) 0.7772(7) 0.0308(9) Uani 0.23 1 d PD B 5
C29' C 0.1207(13) -0.0526(12) 0.8053(18) 0.0318(14) Uani 0.23 1 d PD B 5
C30' C 0.0436(17) -0.0827(15) 0.775(2) 0.0403(14) Uani 0.23 1 d PD B 5
H30B H 0.0556 -0.1093 0.7404 0.048 Uiso 0.2335(12) 1 calc PR B 5
C31' C -0.0497(17) -0.0744(14) 0.7953(16) 0.0471(17) Uani 0.23 1 d PD B 5
H31B H -0.1015 -0.0947 0.7723 0.057 Uiso 0.2335(12) 1 calc PR B 5
C32' C -0.0712(16) -0.0380(14) 0.8471(15) 0.0473(16) Uani 0.23 1 d PD B 5
C33' C 0.0069(18) -0.0102(17) 0.879(2) 0.0464(13) Uani 0.23 1 d PD B 5
H33B H -0.0036 0.0132 0.9184 0.056 Uiso 0.2335(12) 1 calc PR B 5
C34' C 0.0998(19) -0.0154(15) 0.856(2) 0.0400(13) Uani 0.23 1 d PD B 5
H34B H 0.1503 0.0072 0.8754 0.048 Uiso 0.2335(12) 1 calc PR B 5
C35' C -0.1759(18) -0.0297(18) 0.8664(15) 0.080(2) Uani 0.23 1 d PD B 5
H35D H -0.1767 -0.0057 0.9085 0.119 Uiso 0.2335(12) 1 calc PR B 5
H35E H -0.2043 -0.0634 0.8794 0.119 Uiso 0.2335(12) 1 calc PR B 5
H35F H -0.2143 -0.0147 0.8240 0.119 Uiso 0.2335(12) 1 calc PR B 5
C2 C 0.1467(2) 0.24375(11) 0.57694(15) 0.0299(6) Uani 1 1 d . . .
H2A H 0.1218 0.2787 0.5590 0.036 Uiso 1 1 calc R B .
Si4 Si 0.06963(7) 0.19338(3) 0.52389(5) 0.0365(2) Uani 1 1 d . B .
C9 C -0.0569(2) 0.18652(14) 0.5554(2) 0.0508(9) Uani 1 1 d . . .
H9A H -0.0895 0.2207 0.5531 0.076 Uiso 1 1 calc R B .
H9B H -0.0531 0.1736 0.6063 0.076 Uiso 1 1 calc R . .
H9C H -0.0943 0.1617 0.5233 0.076 Uiso 1 1 calc R . .
C10 C 0.0524(3) 0.20748(14) 0.42285(17) 0.0485(9) Uani 1 1 d . . .
H10A H 0.0385 0.2448 0.4153 0.073 Uiso 1 1 calc R B .
H10B H -0.0026 0.1868 0.4010 0.073 Uiso 1 1 calc R . .
H10C H 0.1121 0.1982 0.3993 0.073 Uiso 1 1 calc R . .
N4 N 0.13857(18) 0.13597(9) 0.54034(12) 0.0319(6) Uani 1 1 d . B .
C36 C 0.1312(2) 0.09537(11) 0.48595(15) 0.0321(7) Uani 1 1 d . . .
C37 C 0.0447(3) 0.06885(15) 0.4700(2) 0.0584(10) Uani 1 1 d . B .
H37A H -0.0102 0.0762 0.4974 0.070 Uiso 1 1 calc R . .
C38 C 0.0366(3) 0.03153(16) 0.4144(2) 0.0633(11) Uani 1 1 d . . .
H38A H -0.0242 0.0143 0.4040 0.076 Uiso 1 1 calc R B .
C39 C 0.1139(3) 0.01891(13) 0.37412(18) 0.0432(8) Uani 1 1 d . B .
C40 C 0.2001(3) 0.04464(13) 0.3912(2) 0.0537(9) Uani 1 1 d . . .
H40A H 0.2553 0.0365 0.3646 0.064 Uiso 1 1 calc R B .
C41 C 0.2091(2) 0.08218(12) 0.4463(2) 0.0473(9) Uani 1 1 d . B .
H41A H 0.2703 0.0991 0.4569 0.057 Uiso 1 1 calc R . .
C42 C 0.1037(3) -0.02241(15) 0.3153(2) 0.0590(10) Uani 1 1 d . . .
H42A H 0.0444 -0.0158 0.2831 0.088 Uiso 1 1 calc R B .
H42B H 0.0991 -0.0570 0.3383 0.088 Uiso 1 1 calc R . .
H42C H 0.1609 -0.0214 0.2859 0.088 Uiso 1 1 calc R . .
Si5 Si 0.27858(6) 0.24087(3) 0.55508(4) 0.03185(19) Uani 1 1 d . B .
C11 C 0.2945(2) 0.23062(12) 0.45471(16) 0.0413(8) Uani 1 1 d . . .
H11A H 0.2568 0.2571 0.4257 0.062 Uiso 1 1 calc R B .
H11B H 0.2710 0.1956 0.4400 0.062 Uiso 1 1 calc R . .
H11C H 0.3639 0.2338 0.4458 0.062 Uiso 1 1 calc R . .
C12 C 0.3430(2) 0.30349(11) 0.58095(18) 0.0408(8) Uani 1 1 d . . .
H12A H 0.3043 0.3331 0.5607 0.061 Uiso 1 1 calc R B .
H12B H 0.4075 0.3037 0.5609 0.061 Uiso 1 1 calc R . .
H12C H 0.3509 0.3065 0.6348 0.061 Uiso 1 1 calc R . .
N5 N 0.32758(17) 0.18907(9) 0.60943(13) 0.0294(5) Uani 1 1 d . B .
C43 C 0.4305(2) 0.19200(10) 0.62802(16) 0.0300(6) Uani 1 1 d . . .
C44 C 0.4669(2) 0.19780(11) 0.70113(17) 0.0360(7) Uani 1 1 d . B .
H44A H 0.4229 0.1995 0.7391 0.043 Uiso 1 1 calc R . .
C45 C 0.5671(2) 0.20111(12) 0.71898(19) 0.0408(8) Uani 1 1 d . . .
H45A H 0.5905 0.2049 0.7692 0.049 Uiso 1 1 calc R B .
C46 C 0.6331(2) 0.19896(12) 0.6656(2) 0.0437(8) Uani 1 1 d . B .
C47 C 0.5968(2) 0.19402(13) 0.5933(2) 0.0461(8) Uani 1 1 d . . .
H47A H 0.6410 0.1933 0.5554 0.055 Uiso 1 1 calc R B .
C48 C 0.4975(2) 0.19007(12) 0.57483(18) 0.0393(7) Uani 1 1 d . B .
H48A H 0.4748 0.1859 0.5245 0.047 Uiso 1 1 calc R . .
C49 C 0.7417(2) 0.19916(15) 0.6855(3) 0.0640(11) Uani 1 1 d . . .
H49A H 0.7539 0.2029 0.7390 0.096 Uiso 1 1 calc R B .
H49B H 0.7717 0.2286 0.6608 0.096 Uiso 1 1 calc R . .
H49C H 0.7701 0.1662 0.6695 0.096 Uiso 1 1 calc R . .
Si6 Si 0.13271(6) 0.24282(3) 0.67951(5) 0.03269(19) Uani 1 1 d . B .
C13 C 0.2247(2) 0.28276(12) 0.73576(17) 0.0401(8) Uani 1 1 d . . .
H13A H 0.2217 0.3192 0.7186 0.060 Uiso 1 1 calc R B .
H13B H 0.2903 0.2687 0.7305 0.060 Uiso 1 1 calc R . .
H13C H 0.2102 0.2814 0.7877 0.060 Uiso 1 1 calc R . .
C14 C 0.0114(2) 0.26999(13) 0.70125(19) 0.0448(8) Uani 1 1 d . . .
H14A H 0.0043 0.3056 0.6815 0.067 Uiso 1 1 calc R B .
H14B H 0.0074 0.2708 0.7548 0.067 Uiso 1 1 calc R . .
H14C H -0.0410 0.2478 0.6788 0.067 Uiso 1 1 calc R . .
N6 N 0.14656(17) 0.17649(9) 0.70418(12) 0.0302(5) Uani 1 1 d . B .
C50 C 0.1094(2) 0.16190(11) 0.77323(16) 0.0319(7) Uani 1 1 d . . .
C51 C 0.1710(2) 0.15838(12) 0.83648(16) 0.0388(7) Uani 1 1 d . B .
H51A H 0.2392 0.1641 0.8341 0.047 Uiso 1 1 calc R . .
C52 C 0.1339(3) 0.14652(13) 0.90416(18) 0.0517(9) Uani 1 1 d . . .
H52A H 0.1777 0.1437 0.9469 0.062 Uiso 1 1 calc R B .
C53 C 0.0353(3) 0.13889(14) 0.9102(2) 0.0572(11) Uani 1 1 d . B .
C54 C -0.0246(3) 0.14092(15) 0.8466(2) 0.0610(11) Uani 1 1 d . . .
H54A H -0.0926 0.1345 0.8490 0.073 Uiso 1 1 calc R B .
C55 C 0.0105(3) 0.15202(14) 0.7788(2) 0.0485(9) Uani 1 1 d . B .
H55A H -0.0334 0.1529 0.7359 0.058 Uiso 1 1 calc R . .
C56 C -0.0058(4) 0.12972(18) 0.9843(2) 0.0893(17) Uani 1 1 d . . .
H56D H 0.0438 0.1126 1.0177 0.134 Uiso 1 1 calc R B .
H56A H -0.0639 0.1073 0.9778 0.134 Uiso 1 1 calc R . .
H56B H -0.0239 0.1634 1.0054 0.134 Uiso 1 1 calc R . .

loop_
_atom_site_aniso_label
_atom_site_aniso_U_11
_atom_site_aniso_U_22
_atom_site_aniso_U_33
_atom_site_aniso_U_23
_atom_site_aniso_U_13
_atom_site_aniso_U_12
Zr1 0.03091(16) 0.02034(13) 0.02327(14) 0.00123(10) 0.00323(11) 0.00081(11)
Zr2 0.02844(15) 0.02169(13) 0.02308(14) 0.00179(11) 0.00067(11) -0.00077(11)
Cl1 0.0272(4) 0.0304(4) 0.0584(5) 0.0154(3) 0.0042(4) -0.0008(3)
Cl2 0.0311(4) 0.0330(4) 0.0564(5) 0.0179(3) 0.0157(4) 0.0058(3)
C1 0.0417(18) 0.0228(14) 0.0341(16) 0.0049(12) 0.0042(14) 0.0034(12)
Si1 0.0561(8) 0.0241(5) 0.0364(6) -0.0015(5) 0.0095(6) 0.0016(5)
C3 0.081(6) 0.031(2) 0.046(4) -0.005(3) -0.001(3) -0.015(3)
C4 0.071(4) 0.0341(19) 0.061(3) -0.0096(17) 0.020(2) 0.006(2)
N1 0.045(3) 0.0230(16) 0.0270(18) -0.0032(13) 0.006(2) -0.001(2)
C15 0.051(5) 0.019(2) 0.030(2) 0.0006(19) 0.011(3) 0.008(3)
C16 0.040(3) 0.040(4) 0.036(3) 0.002(2) 0.009(2) -0.004(2)
C17 0.041(3) 0.050(5) 0.035(3) 0.000(3) -0.003(2) -0.006(3)
C18 0.052(3) 0.025(6) 0.030(2) -0.003(2) 0.006(2) 0.001(3)
C19 0.045(4) 0.047(6) 0.036(2) -0.001(2) 0.013(2) -0.001(3)
C20 0.045(4) 0.057(4) 0.032(2) -0.004(2) 0.005(3) -0.013(6)
C21 0.064(3) 0.047(2) 0.031(2) 0.002(3) 0.009(3) 0.005(2)
Si2 0.0363(6) 0.0280(5) 0.0357(6) 0.0041(4) 0.0030(5) 0.0052(5)
C5 0.035(2) 0.043(3) 0.046(4) 0.001(3) 0.010(3) 0.006(2)
C6 0.040(3) 0.0395(19) 0.042(3) 0.006(2) 0.000(3) 0.006(2)
N2 0.027(2) 0.0237(14) 0.035(2) 0.0040(14) -0.0007(15) 0.0018(16)
C22 0.031(4) 0.0278(16) 0.028(3) 0.0066(15) -0.003(2) 0.001(2)
C23 0.030(4) 0.0314(18) 0.0344(19) -0.0017(14) -0.004(4) 0.004(3)
C24 0.033(4) 0.039(2) 0.035(4) 0.0008(17) -0.009(4) -0.007(3)
C25 0.053(5) 0.032(3) 0.029(6) 0.001(4) -0.002(5) -0.002(3)
C26 0.051(3) 0.0362(19) 0.032(7) -0.001(2) 0.006(3) 0.007(2)
C27 0.034(3) 0.039(2) 0.037(5) 0.007(2) 0.003(2) 0.001(2)
C28 0.074(3) 0.038(2) 0.053(2) -0.009(2) -0.004(2) -0.0083(19)
Si3 0.0397(7) 0.0306(6) 0.0298(6) 0.0060(5) 0.0046(5) -0.0004(5)
C7 0.052(4) 0.048(5) 0.0300(18) 0.003(2) 0.004(3) 0.003(3)
C8 0.048(5) 0.038(3) 0.044(3) 0.010(3) 0.005(3) -0.009(3)
N3 0.0370(18) 0.029(2) 0.027(2) 0.0032(14) 0.0060(18) 0.0017(16)
C29 0.0338(18) 0.029(4) 0.033(5) 0.006(2) 0.0077(19) 0.0018(17)
C30 0.048(2) 0.039(4) 0.034(5) -0.009(3) 0.001(3) 0.003(2)
C31 0.034(2) 0.052(2) 0.054(5) 0.000(4) -0.004(3) -0.0095(18)
C32 0.041(2) 0.065(3) 0.037(5) 0.008(3) 0.012(3) 0.003(2)
C33 0.055(2) 0.049(5) 0.037(5) -0.010(2) 0.014(2) 0.006(2)
C34 0.043(2) 0.031(4) 0.047(5) -0.004(2) 0.003(2) -0.005(2)
C35 0.049(3) 0.117(5) 0.076(6) 0.013(6) 0.028(4) 0.009(3)
Si1' 0.0305(19) 0.0173(16) 0.0369(19) -0.0014(14) 0.0108(15) 0.0007(13)
C3' 0.071(4) 0.0341(19) 0.061(3) -0.0096(17) 0.020(2) 0.006(2)
C4' 0.035(2) 0.043(3) 0.046(4) 0.001(3) 0.010(3) 0.006(2)
N1' 0.045(3) 0.0230(16) 0.0270(18) -0.0032(13) 0.006(2) -0.001(2)
C15' 0.051(5) 0.019(2) 0.030(2) 0.0006(19) 0.011(3) 0.008(3)
C16' 0.040(3) 0.040(4) 0.036(3) 0.002(2) 0.009(2) -0.004(2)
C17' 0.041(3) 0.050(5) 0.035(3) 0.000(3) -0.003(2) -0.006(3)
C18' 0.052(3) 0.025(6) 0.030(2) -0.003(2) 0.006(2) 0.001(3)
C19' 0.045(4) 0.047(6) 0.036(2) -0.001(2) 0.013(2) -0.001(3)
C20' 0.045(4) 0.057(4) 0.032(2) -0.004(2) 0.005(3) -0.013(6)
C21' 0.064(3) 0.047(2) 0.031(2) 0.002(3) 0.009(3) 0.005(2)
Si2' 0.0314(19) 0.0202(16) 0.0260(18) 0.0033(13) -0.0029(14) 0.0008(13)
C5' 0.040(3) 0.0395(19) 0.042(3) 0.006(2) 0.000(3) 0.006(2)
C6' 0.052(4) 0.048(5) 0.0300(18) 0.003(2) 0.004(3) 0.003(3)
N2' 0.027(2) 0.0237(14) 0.035(2) 0.0040(14) -0.0007(15) 0.0018(16)
C22' 0.031(4) 0.0278(16) 0.028(3) 0.0066(15) -0.003(2) 0.001(2)
C23' 0.030(4) 0.0314(18) 0.0344(19) -0.0017(14) -0.004(4) 0.004(3)
C24' 0.033(4) 0.039(2) 0.035(4) 0.0008(17) -0.009(4) -0.007(3)
C25' 0.053(5) 0.032(3) 0.029(6) 0.001(4) -0.002(5) -0.002(3)
C26' 0.051(3) 0.0362(19) 0.032(7) -0.001(2) 0.006(3) 0.007(2)
C27' 0.034(3) 0.039(2) 0.037(5) 0.007(2) 0.003(2) 0.001(2)
C28' 0.074(3) 0.038(2) 0.053(2) -0.009(2) -0.004(2) -0.0083(19)
Si3' 0.0323(19) 0.0176(15) 0.0238(17) 0.0012(13) 0.0038(14) -0.0040(13)
C7' 0.048(5) 0.038(3) 0.044(3) 0.010(3) 0.005(3) -0.009(3)
C8' 0.081(6) 0.031(2) 0.046(4) -0.005(3) -0.001(3) -0.015(3)
N3' 0.0370(18) 0.029(2) 0.027(2) 0.0032(14) 0.0060(18) 0.0017(16)
C29' 0.0338(18) 0.029(4) 0.033(5) 0.006(2) 0.0077(19) 0.0018(17)
C30' 0.048(2) 0.039(4) 0.034(5) -0.009(3) 0.001(3) 0.003(2)
C31' 0.034(2) 0.052(2) 0.054(5) 0.000(4) -0.004(3) -0.0095(18)
C32' 0.041(2) 0.065(3) 0.037(5) 0.008(3) 0.012(3) 0.003(2)
C33' 0.055(2) 0.049(5) 0.037(5) -0.010(2) 0.014(2) 0.006(2)
C34' 0.043(2) 0.031(4) 0.047(5) -0.004(2) 0.003(2) -0.005(2)
C35' 0.049(3) 0.117(5) 0.076(6) 0.013(6) 0.028(4) 0.009(3)
C2 0.0344(16) 0.0255(14) 0.0291(15) 0.0029(12) -0.0016(13) 0.0027(12)
Si4 0.0396(5) 0.0366(5) 0.0320(5) 0.0048(4) -0.0057(4) -0.0018(4)
C9 0.0367(19) 0.056(2) 0.058(2) 0.0038(18) -0.0082(17) -0.0034(16)
C10 0.056(2) 0.049(2) 0.0378(19) 0.0085(15) -0.0138(17) -0.0051(17)
N4 0.0405(15) 0.0298(13) 0.0248(12) 0.0018(10) -0.0028(11) -0.0043(11)
C36 0.0371(17) 0.0327(15) 0.0259(15) 0.0016(12) -0.0029(13) -0.0022(13)
C37 0.043(2) 0.074(3) 0.060(2) -0.030(2) 0.0143(18) -0.0181(19)
C38 0.045(2) 0.078(3) 0.067(3) -0.035(2) 0.000(2) -0.017(2)
C39 0.048(2) 0.0432(19) 0.0369(18) -0.0047(15) -0.0064(16) 0.0082(16)
C40 0.050(2) 0.045(2) 0.069(3) -0.0128(18) 0.0217(19) -0.0007(17)
C41 0.0389(19) 0.0351(17) 0.068(2) -0.0106(17) 0.0069(18) -0.0051(15)
C42 0.060(2) 0.059(2) 0.056(2) -0.0228(19) -0.0106(19) 0.0126(19)
Si5 0.0389(5) 0.0261(4) 0.0306(4) 0.0039(3) 0.0030(4) -0.0025(3)
C11 0.053(2) 0.0375(17) 0.0343(17) 0.0066(14) 0.0072(15) 0.0017(15)
C12 0.047(2) 0.0286(16) 0.0467(19) 0.0066(14) 0.0045(16) -0.0089(14)
N5 0.0313(13) 0.0254(12) 0.0316(13) 0.0020(10) 0.0028(11) -0.0020(10)
C43 0.0320(16) 0.0205(13) 0.0374(17) 0.0031(12) 0.0030(13) -0.0013(12)
C44 0.0345(17) 0.0343(16) 0.0399(18) -0.0021(14) 0.0070(14) -0.0003(13)
C45 0.0374(19) 0.0366(17) 0.047(2) -0.0061(15) -0.0063(16) 0.0012(14)
C46 0.0345(18) 0.0302(16) 0.067(2) -0.0007(16) 0.0067(17) -0.0023(14)
C47 0.040(2) 0.0423(19) 0.058(2) 0.0087(16) 0.0187(17) 0.0033(15)
C48 0.0407(19) 0.0399(18) 0.0381(18) 0.0044(14) 0.0087(15) 0.0025(14)
C49 0.033(2) 0.053(2) 0.106(3) -0.008(2) 0.003(2) -0.0048(17)
Si6 0.0372(5) 0.0282(4) 0.0328(4) 0.0002(3) 0.0032(4) 0.0023(3)
C13 0.051(2) 0.0331(16) 0.0356(17) -0.0053(13) 0.0020(15) -0.0018(14)
C14 0.043(2) 0.0396(18) 0.052(2) -0.0022(16) 0.0081(16) 0.0082(15)
N6 0.0380(14) 0.0289(13) 0.0242(12) 0.0031(10) 0.0053(11) 0.0038(11)
C50 0.0415(18) 0.0269(15) 0.0283(16) -0.0013(12) 0.0087(13) 0.0021(13)
C51 0.046(2) 0.0371(17) 0.0336(17) -0.0001(14) 0.0041(15) 0.0004(14)
C52 0.085(3) 0.042(2) 0.0280(18) -0.0014(14) 0.0032(18) -0.0069(19)
C53 0.095(3) 0.040(2) 0.039(2) -0.0025(16) 0.029(2) -0.011(2)
C54 0.059(2) 0.062(2) 0.067(3) 0.005(2) 0.030(2) -0.0104(19)
C55 0.044(2) 0.056(2) 0.046(2) 0.0069(17) 0.0067(17) -0.0051(16)
C56 0.153(5) 0.068(3) 0.053(3) -0.005(2) 0.053(3) -0.031(3)

loop_
_atom_type_symbol
_atom_type_description
_atom_type_scat_dispersion_real
_atom_type_scat_dispersion_imag
_atom_type_scat_source
C C 0.0033 0.0016 'International Tables Vol C Tables 4.2.6.8 and 6.1.1.4'
H H 0.0000 0.0000 'International Tables Vol C Tables 4.2.6.8 and 6.1.1.4'
N N 0.0061 0.0033 'International Tables Vol C Tables 4.2.6.8 and 6.1.1.4'
Si Si 0.0817 0.0704 'International Tables Vol C Tables 4.2.6.8 and 6.1.1.4'
Cl Cl 0.1484 0.1585 'International Tables Vol C Tables 4.2.6.8 and 6.1.1.4'
Zr Zr -2.9673 0.5597 'International Tables Vol C Tables 4.2.6.8 and 6.1.1.4'

loop_
_geom_angle_atom_site_label_1
_geom_angle_atom_site_label_2
_geom_angle_atom_site_label_3
_geom_angle
_geom_angle_site_symmetry_1
_geom_angle_site_symmetry_3
_geom_angle_publ_flag
N1 Zr1 N2' 112.6(4) . . ?
N1 Zr1 N1' 14.5(4) . . ?
N2' Zr1 N1' 100.5(5) . . ?
N1 Zr1 N3' 86.5(3) . . ?
N2' Zr1 N3' 96.9(5) . . ?
N1' Zr1 N3' 96.0(6) . . ?
N1 Zr1 N3 100.39(15) . . ?
N2' Zr1 N3 83.6(3) . . ?
N1' Zr1 N3 107.7(5) . . ?
N3' Zr1 N3 16.3(3) . . ?
N1 Zr1 N2 100.59(13) . . ?
N2' Zr1 N2 17.3(3) . . ?
N1' Zr1 N2 87.1(4) . . ?
N3' Zr1 N2 109.4(4) . . ?
N3 Zr1 N2 98.14(13) . . ?
N1 Zr1 Cl1 121.56(11) . . ?
N2' Zr1 Cl1 125.8(4) . . ?
N1' Zr1 Cl1 132.8(4) . . ?
N3' Zr1 Cl1 87.6(3) . . ?
N3 Zr1 Cl1 87.69(10) . . ?
N2 Zr1 Cl1 135.73(9) . . ?
N1 Zr1 Cl2 99.34(12) . . ?
N2' Zr1 Cl2 97.2(3) . . ?
N1' Zr1 Cl2 93.6(5) . . ?
N3' Zr1 Cl2 161.2(4) . . ?
N3 Zr1 Cl2 158.22(10) . . ?
N2 Zr1 Cl2 87.20(9) . . ?
Cl1 Zr1 Cl2 74.10(3) . . ?
N1 Zr1 Si2' 94.16(13) . . ?
N2' Zr1 Si2' 29.2(3) . . ?
N1' Zr1 Si2' 86.4(4) . . ?
N3' Zr1 Si2' 73.0(4) . . ?
N3 Zr1 Si2' 63.66(11) . . ?
N2 Zr1 Si2' 36.68(11) . . ?
Cl1 Zr1 Si2' 138.43(6) . . ?
Cl2 Zr1 Si2' 123.87(6) . . ?
N1 Zr1 Si3 87.65(12) . . ?
N2' Zr1 Si3 63.3(3) . . ?
N1' Zr1 Si3 88.8(4) . . ?
N3' Zr1 Si3 36.3(4) . . ?
N3 Zr1 Si3 30.36(10) . . ?
N2 Zr1 Si3 73.49(9) . . ?
Cl1 Zr1 Si3 117.71(3) . . ?
Cl2 Zr1 Si3 160.42(3) . . ?
Si2' Zr1 Si3 36.83(6) . . ?
N1 Zr1 Si1 29.18(12) . . ?
N2' Zr1 Si1 93.2(4) . . ?
N1' Zr1 Si1 31.4(5) . . ?
N3' Zr1 Si1 66.4(3) . . ?
N3 Zr1 Si1 76.60(10) . . ?
N2 Zr1 Si1 87.44(9) . . ?
Cl1 Zr1 Si1 136.13(3) . . ?
Cl2 Zr1 Si1 124.92(3) . . ?
Si2' Zr1 Si1 68.58(6) . . ?
Si3 Zr1 Si1 58.79(3) . . ?
N1 Zr1 Si3' 65.55(13) . . ?
N2' Zr1 Si3' 86.8(3) . . ?
N1' Zr1 Si3' 71.1(5) . . ?
N3' Zr1 Si3' 29.1(3) . . ?
N3 Zr1 Si3' 36.81(11) . . ?
N2 Zr1 Si3' 92.77(11) . . ?
Cl1 Zr1 Si3' 115.41(6) . . ?
Cl2 Zr1 Si3' 164.64(6) . . ?
Si2' Zr1 Si3' 57.87(8) . . ?
Si3 Zr1 Si3' 26.68(6) . . ?
Si1 Zr1 Si3' 39.81(6) . . ?
N4 Zr2 N6 100.94(10) . . ?
N4 Zr2 N5 98.20(9) . . ?
N6 Zr2 N5 99.07(9) . . ?
N4 Zr2 Cl2 123.80(7) . . ?
N6 Zr2 Cl2 133.83(7) . . ?
N5 Zr2 Cl2 86.33(7) . . ?
N4 Zr2 Cl1 100.10(7) . . ?
N6 Zr2 Cl1 88.40(7) . . ?
N5 Zr2 Cl1 158.52(7) . . ?
Cl2 Zr2 Cl1 74.19(3) . . ?
N4 Zr2 Si6 87.49(7) . . ?
N6 Zr2 Si6 29.78(6) . . ?
N5 Zr2 Si6 74.81(7) . . ?
Cl2 Zr2 Si6 145.84(3) . . ?
Cl1 Zr2 Si6 117.04(3) . . ?
N4 Zr2 Si5 73.64(7) . . ?
N6 Zr2 Si5 87.55(7) . . ?
N5 Zr2 Si5 29.67(6) . . ?
Cl2 Zr2 Si5 113.67(3) . . ?
Cl1 Zr2 Si5 171.74(2) . . ?
Si6 Zr2 Si5 58.11(3) . . ?
N4 Zr2 Si4 28.93(7) . . ?
N6 Zr2 Si4 76.37(7) . . ?
N5 Zr2 Si4 87.19(7) . . ?
Cl2 Zr2 Si4 149.78(3) . . ?
Cl1 Zr2 Si4 114.20(3) . . ?
Si6 Zr2 Si4 58.71(2) . . ?
Si5 Zr2 Si4 57.79(2) . . ?
Zr1 Cl1 Zr2 105.18(3) . . ?
Zr2 Cl2 Zr1 105.60(3) . . ?
Si1' C1 Si3 146.5(2) . . ?
Si1' C1 Si2' 116.9(2) . . ?
Si3 C1 Si2' 64.99(14) . . ?
Si1' C1 Si1 43.56(13) . . ?
Si3 C1 Si1 113.62(16) . . ?
Si2' C1 Si1 144.53(19) . . ?
Si1' C1 Si2 71.62(15) . . ?
Si3 C1 Si2 111.39(15) . . ?
Si2' C1 Si2 48.05(13) . . ?
Si1 C1 Si2 112.38(15) . . ?
Si1' C1 Si3' 112.4(2) . . ?
Si3 C1 Si3' 46.13(12) . . ?
Si2' C1 Si3' 109.2(2) . . ?
Si1 C1 Si3' 70.18(14) . . ?
Si2 C1 Si3' 146.00(18) . . ?
Si1' C1 H1A 104.4 . . ?
Si3 C1 H1A 106.3 . . ?
Si2' C1 H1A 107.9 . . ?
Si1 C1 H1A 106.3 . . ?
Si2 C1 H1A 106.3 . . ?
Si3' C1 H1A 105.1 . . ?
N1 Si1 C4 113.0(7) . . ?
N1 Si1 C3 109.0(3) . . ?
C4 Si1 C3 104.3(6) . . ?
N1 Si1 C1 103.61(17) . . ?
C4 Si1 C1 112.7(6) . . ?
C3 Si1 C1 114.5(2) . . ?
N1 Si1 Zr1 34.21(16) . . ?
C4 Si1 Zr1 138.7(6) . . ?
C3 Si1 Zr1 110.4(3) . . ?
C1 Si1 Zr1 72.22(9) . . ?
C15 N1 Si1 119.2(5) . . ?
C15 N1 Zr1 123.8(5) . . ?
Si1 N1 Zr1 116.6(2) . . ?
C20 C15 C16 118.0(5) . . ?
C20 C15 N1 120.6(5) . . ?
C16 C15 N1 121.1(5) . . ?
C17 C16 C15 120.5(5) . . ?
C17 C16 H16A 119.8 . . ?
C15 C16 H16A 119.8 . . ?
C18 C17 C16 121.7(5) . . ?
C18 C17 H17A 119.2 . . ?
C16 C17 H17A 119.2 . . ?
C17 C18 C19 117.5(5) . . ?
C17 C18 C21 122.6(7) . . ?
C19 C18 C21 119.6(7) . . ?
C20 C19 C18 120.9(7) . . ?
C20 C19 H19A 119.6 . . ?
C18 C19 H19A 119.6 . . ?
C15 C20 C19 121.2(6) . . ?
C15 C20 H20A 119.4 . . ?
C19 C20 H20A 119.4 . . ?
N2 Si2 C6 110.7(5) . . ?
N2 Si2 C5 112.8(2) . . ?
C6 Si2 C5 105.8(4) . . ?
N2 Si2 C1 102.58(15) . . ?
C6 Si2 C1 112.1(5) . . ?
C5 Si2 C1 113.05(18) . . ?
N2 Si2 Zr1 35.28(12) . . ?
C6 Si2 Zr1 137.9(4) . . ?
C5 Si2 Zr1 111.02(19) . . ?
C1 Si2 Zr1 71.15(9) . . ?
C22 N2 Si2 120.5(4) . . ?
C22 N2 Zr1 124.0(4) . . ?
Si2 N2 Zr1 115.52(18) . . ?
C27 C22 C23 117.1(5) . . ?
C27 C22 N2 121.0(4) . . ?
C23 C22 N2 122.0(4) . . ?
C24 C23 C22 121.6(5) . . ?
C24 C23 H23A 119.2 . . ?
C22 C23 H23A 119.2 . . ?
C23 C24 C25 121.3(6) . . ?
C23 C24 H24A 119.4 . . ?
C25 C24 H24A 119.4 . . ?
C26 C25 C24 117.1(6) . . ?
C26 C25 C28 122.0(7) . . ?
C24 C25 C28 120.8(9) . . ?
C25 C26 C27 121.8(7) . . ?
C25 C26 H26A 119.1 . . ?
C27 C26 H26A 119.1 . . ?
C22 C27 C26 121.2(6) . . ?
C22 C27 H27A 119.4 . . ?
C26 C27 H27A 119.4 . . ?
N3 Si3 C8 112.9(5) . . ?
N3 Si3 C1 105.66(16) . . ?
C8 Si3 C1 109.6(5) . . ?
N3 Si3 C7 108.7(4) . . ?
C8 Si3 C7 105.1(4) . . ?
C1 Si3 C7 115.1(3) . . ?
N3 Si3 Zr1 36.29(13) . . ?
C8 Si3 Zr1 139.8(4) . . ?
C1 Si3 Zr1 72.78(9) . . ?
C7 Si3 Zr1 109.9(3) . . ?
C29 N3 Si3 113.4(5) . . ?
C29 N3 Zr1 132.7(5) . . ?
Si3 N3 Zr1 113.3(2) . . ?
C34 C29 C30 117.3(4) . . ?
C34 C29 N3 120.1(4) . . ?
C30 C29 N3 122.6(4) . . ?
C31 C30 C29 120.5(5) . . ?
C31 C30 H30A 119.8 . . ?
C29 C30 H30A 119.8 . . ?
C32 C31 C30 121.3(6) . . ?
C32 C31 H31A 119.4 . . ?
C30 C31 H31A 119.4 . . ?
C31 C32 C33 117.4(5) . . ?
C31 C32 C35 121.8(6) . . ?
C33 C32 C35 120.8(6) . . ?
C34 C33 C32 122.0(5) . . ?
C34 C33 H33A 119.0 . . ?
C32 C33 H33A 119.0 . . ?
C33 C34 C29 121.4(5) . . ?
C33 C34 H34A 119.3 . . ?
C29 C34 H34A 119.3 . . ?
N1' Si1' C1 100.7(6) . . ?
N1' Si1' C4' 110.8(9) . . ?
C1 Si1' C4' 114.3(7) . . ?
N1' Si1' C3' 109.9(19) . . ?
C1 Si1' C3' 120(2) . . ?
C4' Si1' C3' 101.8(19) . . ?
C15' N1' Si1' 117.0(16) . . ?
C15' N1' Zr1 123.9(16) . . ?
Si1' N1' Zr1 119.0(9) . . ?
C20' C15' C16' 117.4(18) . . ?
C20' C15' N1' 117(2) . . ?
C16' C15' N1' 121.9(19) . . ?
C15' C16' C17' 119.8(18) . . ?
C15' C16' H16B 120.1 . . ?
C17' C16' H16B 120.1 . . ?
C18' C17' C16' 122.7(19) . . ?
C18' C17' H17B 118.7 . . ?
C16' C17' H17B 118.7 . . ?
C17' C18' C19' 116.2(19) . . ?
C17' C18' C21' 123(2) . . ?
C19' C18' C21' 119(2) . . ?
C18' C19' C20' 120(2) . . ?
C18' C19' H19B 119.9 . . ?
C20' C19' H19B 119.9 . . ?
C15' C20' C19' 121(2) . . ?
C15' C20' H20B 119.7 . . ?
C19' C20' H20B 119.7 . . ?
N2' Si2' C6' 108.5(13) . . ?
N2' Si2' C5' 114.0(16) . . ?
C6' Si2' C5' 104.0(17) . . ?
N2' Si2' C1 102.0(5) . . ?
C6' Si2' C1 117.5(12) . . ?
C5' Si2' C1 111.3(17) . . ?
N2' Si2' Zr1 32.7(5) . . ?
C6' Si2' Zr1 109.2(13) . . ?
C5' Si2' Zr1 139.4(15) . . ?
C1 Si2' Zr1 72.93(13) . . ?
C22' N2' Si2' 116.4(15) . . ?
C22' N2' Zr1 125.4(15) . . ?
Si2' N2' Zr1 118.1(7) . . ?
C27' C22' N2' 119.2(18) . . ?
C27' C22' C23' 118.3(16) . . ?
N2' C22' C23' 122.5(17) . . ?
C24' C23' C22' 120.3(18) . . ?
C24' C23' H23B 119.8 . . ?
C22' C23' H23B 119.8 . . ?
C23' C24' C25' 121(2) . . ?
C23' C24' H24B 119.3 . . ?
C25' C24' H24B 119.3 . . ?
C26' C25' C24' 117.5(19) . . ?
C26' C25' C28' 121(2) . . ?
C24' C25' C28' 122(2) . . ?
C25' C26' C27' 120.4(19) . . ?
C25' C26' H26B 119.8 . . ?
C27' C26' H26B 119.8 . . ?
C22' C27' C26' 121.7(19) . . ?
C22' C27' H27B 119.2 . . ?
C26' C27' H27B 119.2 . . ?
N3' Si3' C8' 111.3(11) . . ?
N3' Si3' C7' 112.9(17) . . ?
C8' Si3' C7' 104.7(15) . . ?
N3' Si3' C1 102.5(5) . . ?
C8' Si3' C1 112.2(11) . . ?
C7' Si3' C1 113.5(18) . . ?
N3' Si3' Zr1 35.4(5) . . ?
C8' Si3' Zr1 108.7(9) . . ?
C7' Si3' Zr1 141.2(15) . . ?
C1 Si3' Zr1 71.07(12) . . ?
C29' N3' Si3' 115.3(16) . . ?
C29' N3' Zr1 128.4(15) . . ?
Si3' N3' Zr1 115.6(7) . . ?
C34' C29' C30' 117.4(15) . . ?
C34' C29' N3' 126.7(18) . . ?
C30' C29' N3' 115.9(17) . . ?
C31' C30' C29' 120.5(18) . . ?
C31' C30' H30B 119.7 . . ?
C29' C30' H30B 119.7 . . ?
C32' C31' C30' 122.6(18) . . ?
C32' C31' H31B 118.7 . . ?
C30' C31' H31B 118.7 . . ?
C31' C32' C33' 116.2(16) . . ?
C31' C32' C35' 120.6(19) . . ?
C33' C32' C35' 123.3(19) . . ?
C34' C33' C32' 121.8(18) . . ?
C34' C33' H33B 119.1 . . ?
C32' C33' H33B 119.1 . . ?
C33' C34' C29' 121.3(18) . . ?
C33' C34' H34B 119.4 . . ?
C29' C34' H34B 119.4 . . ?
Si5 C2 Si4 112.11(15) . . ?
Si5 C2 Si6 112.13(14) . . ?
Si4 C2 Si6 113.80(15) . . ?
Si5 C2 H2A 106.0 . . ?
Si4 C2 H2A 106.0 . . ?
Si6 C2 H2A 106.0 . . ?
N4 Si4 C10 110.84(14) . . ?
N4 Si4 C9 111.59(14) . . ?
C10 Si4 C9 105.36(16) . . ?
N4 Si4 C2 101.99(12) . . ?
C10 Si4 C2 113.43(14) . . ?
C9 Si4 C2 113.80(15) . . ?
N4 Si4 Zr2 34.04(8) . . ?
C10 Si4 Zr2 137.58(12) . . ?
C9 Si4 Zr2 110.47(11) . . ?
C2 Si4 Zr2 71.58(9) . . ?
Si4 C9 H9A 109.5 . . ?
Si4 C9 H9B 109.5 . . ?
H9A C9 H9B 109.5 . . ?
Si4 C9 H9C 109.5 . . ?
H9A C9 H9C 109.5 . . ?
H9B C9 H9C 109.5 . . ?
Si4 C10 H10A 109.5 . . ?
Si4 C10 H10B 109.5 . . ?
H10A C10 H10B 109.5 . . ?
Si4 C10 H10C 109.5 . . ?
H10A C10 H10C 109.5 . . ?
H10B C10 H10C 109.5 . . ?
C36 N4 Si4 118.46(19) . . ?
C36 N4 Zr2 124.50(19) . . ?
Si4 N4 Zr2 117.03(12) . . ?
C41 C36 C37 117.3(3) . . ?
C41 C36 N4 121.5(3) . . ?
C37 C36 N4 121.2(3) . . ?
C36 C37 C38 120.8(3) . . ?
C36 C37 H37A 119.6 . . ?
C38 C37 H37A 119.6 . . ?
C39 C38 C37 121.9(3) . . ?
C39 C38 H38A 119.1 . . ?
C37 C38 H38A 119.1 . . ?
C40 C39 C38 117.0(3) . . ?
C40 C39 C42 122.2(3) . . ?
C38 C39 C42 120.7(3) . . ?
C39 C40 C41 121.8(3) . . ?
C39 C40 H40A 119.1 . . ?
C41 C40 H40A 119.1 . . ?
C36 C41 C40 121.2(3) . . ?
C36 C41 H41A 119.4 . . ?
C40 C41 H41A 119.4 . . ?
C39 C42 H42A 109.5 . . ?
C39 C42 H42B 109.5 . . ?
H42A C42 H42B 109.5 . . ?
C39 C42 H42C 109.5 . . ?
H42A C42 H42C 109.5 . . ?
H42B C42 H42C 109.5 . . ?
N5 Si5 C12 110.39(13) . . ?
N5 Si5 C11 112.13(13) . . ?
C12 Si5 C11 106.16(15) . . ?
N5 Si5 C2 104.15(12) . . ?
C12 Si5 C2 110.90(14) . . ?
C11 Si5 C2 113.19(14) . . ?
N5 Si5 Zr2 35.84(8) . . ?
C12 Si5 Zr2 137.19(11) . . ?
C11 Si5 Zr2 111.56(10) . . ?
C2 Si5 Zr2 71.86(9) . . ?
Si5 C11 H11A 109.5 . . ?
Si5 C11 H11B 109.5 . . ?
H11A C11 H11B 109.5 . . ?
Si5 C11 H11C 109.5 . . ?
H11A C11 H11C 109.5 . . ?
H11B C11 H11C 109.5 . . ?
Si5 C12 H12A 109.5 . . ?
Si5 C12 H12B 109.5 . . ?
H12A C12 H12B 109.5 . . ?
Si5 C12 H12C 109.5 . . ?
H12A C12 H12C 109.5 . . ?
H12B C12 H12C 109.5 . . ?
C43 N5 Si5 115.12(18) . . ?
C43 N5 Zr2 130.39(17) . . ?
Si5 N5 Zr2 114.49(12) . . ?
C48 C43 C44 117.5(3) . . ?
C48 C43 N5 121.8(3) . . ?
C44 C43 N5 120.7(3) . . ?
C45 C44 C43 120.5(3) . . ?
C45 C44 H44A 119.7 . . ?
C43 C44 H44A 119.7 . . ?
C46 C45 C44 121.4(3) . . ?
C46 C45 H45A 119.3 . . ?
C44 C45 H45A 119.3 . . ?
C45 C46 C47 117.9(3) . . ?
C45 C46 C49 121.3(3) . . ?
C47 C46 C49 120.7(3) . . ?
C46 C47 C48 121.3(3) . . ?
C46 C47 H47A 119.3 . . ?
C48 C47 H47A 119.3 . . ?
C47 C48 C43 121.3(3) . . ?
C47 C48 H48A 119.3 . . ?
C43 C48 H48A 119.3 . . ?
C46 C49 H49A 109.5 . . ?
C46 C49 H49B 109.5 . . ?
H49A C49 H49B 109.5 . . ?
C46 C49 H49C 109.5 . . ?
H49A C49 H49C 109.5 . . ?
H49B C49 H49C 109.5 . . ?
N6 Si6 C13 109.28(13) . . ?
N6 Si6 C14 112.61(14) . . ?
C13 Si6 C14 104.85(15) . . ?
N6 Si6 C2 104.30(12) . . ?
C13 Si6 C2 114.90(14) . . ?
C14 Si6 C2 111.10(14) . . ?
N6 Si6 Zr2 35.35(8) . . ?
C13 Si6 Zr2 110.41(11) . . ?
C14 Si6 Zr2 138.94(11) . . ?
C2 Si6 Zr2 72.14(9) . . ?
Si6 C13 H13A 109.5 . . ?
Si6 C13 H13B 109.5 . . ?
H13A C13 H13B 109.5 . . ?
Si6 C13 H13C 109.5 . . ?
H13A C13 H13C 109.5 . . ?
H13B C13 H13C 109.5 . . ?
Si6 C14 H14A 109.5 . . ?
Si6 C14 H14B 109.5 . . ?
H14A C14 H14B 109.5 . . ?
Si6 C14 H14C 109.5 . . ?
H14A C14 H14C 109.5 . . ?
H14B C14 H14C 109.5 . . ?
C50 N6 Si6 115.69(18) . . ?
C50 N6 Zr2 129.09(18) . . ?
Si6 N6 Zr2 114.87(12) . . ?
C51 C50 C55 117.9(3) . . ?
C51 C50 N6 120.8(3) . . ?
C55 C50 N6 121.3(3) . . ?
C50 C51 C52 120.6(3) . . ?
C50 C51 H51A 119.7 . . ?
C52 C51 H51A 119.7 . . ?
C53 C52 C51 121.5(3) . . ?
C53 C52 H52A 119.2 . . ?
C51 C52 H52A 119.2 . . ?
C54 C53 C52 117.2(3) . . ?
C54 C53 C56 121.3(4) . . ?
C52 C53 C56 121.5(4) . . ?
C53 C54 C55 122.3(4) . . ?
C53 C54 H54A 118.8 . . ?
C55 C54 H54A 118.8 . . ?
C54 C55 C50 120.4(3) . . ?
C54 C55 H55A 119.8 . . ?
C50 C55 H55A 119.8 . . ?
C53 C56 H56D 109.5 . . ?
C53 C56 H56A 109.5 . . ?
H56D C56 H56A 109.5 . . ?
C53 C56 H56B 109.5 . . ?
H56D C56 H56B 109.5 . . ?
H56A C56 H56B 109.5 . . ?

loop_
_geom_bond_atom_site_label_1
_geom_bond_atom_site_label_2
_geom_bond_distance
_geom_bond_site_symmetry_2
_geom_bond_publ_flag
Zr1 N1 2.020(5) . ?
Zr1 N2' 1.951(14) . ?
Zr1 N1' 2.030(18) . ?
Zr1 N3' 2.082(14) . ?
Zr1 N3 2.064(4) . ?
Zr1 N2 2.081(4) . ?
Zr1 Cl1 2.5761(8) . ?
Zr1 Cl2 2.6385(8) . ?
Zr1 Si2' 3.187(3) . ?
Zr1 Si3 3.2008(12) . ?
Zr1 Si1 3.2122(12) . ?
Zr1 Si3' 3.245(3) . ?
Zr2 N4 2.033(2) . ?
Zr2 N6 2.048(2) . ?
Zr2 N5 2.076(2) . ?
Zr2 Cl2 2.5660(8) . ?
Zr2 Cl1 2.6428(8) . ?
Zr2 Si6 3.2119(10) . ?
Zr2 Si5 3.2258(10) . ?
Zr2 Si4 3.2351(10) . ?
C1 Si1' 1.806(4) . ?
C1 Si3 1.866(3) . ?
C1 Si2' 1.890(4) . ?
C1 Si1 1.895(3) . ?
C1 Si2 1.901(3) . ?
C1 Si3' 1.929(4) . ?
C1 H1A 1.0000 . ?
Si1 N1 1.752(4) . ?
Si1 C4 1.840(13) . ?
Si1 C3 1.876(7) . ?
C3 H3A 0.9800 . ?
C3 H3B 0.9800 . ?
C3 H3C 0.9800 . ?
C4 H4A 0.9800 . ?
C4 H4B 0.9800 . ?
C4 H4C 0.9800 . ?
N1 C15 1.436(5) . ?
C15 C20 1.375(6) . ?
C15 C16 1.388(7) . ?
C16 C17 1.386(6) . ?
C16 H16A 0.9500 . ?
C17 C18 1.378(6) . ?
C17 H17A 0.9500 . ?
C18 C19 1.387(8) . ?
C18 C21 1.513(7) . ?
C19 C20 1.387(6) . ?
C19 H19A 0.9500 . ?
C20 H20A 0.9500 . ?
C21 H21A 0.9800 . ?
C21 H21B 0.9800 . ?
C21 H21C 0.9800 . ?
Si2 N2 1.758(3) . ?
Si2 C6 1.854(10) . ?
Si2 C5 1.869(6) . ?
C5 H5A 0.9800 . ?
C5 H5B 0.9800 . ?
C5 H5C 0.9800 . ?
C6 H6A 0.9800 . ?
C6 H6B 0.9800 . ?
C6 H6C 0.9800 . ?
N2 C22 1.422(5) . ?
C22 C27 1.383(6) . ?
C22 C23 1.395(5) . ?
C23 C24 1.376(6) . ?
C23 H23A 0.9500 . ?
C24 C25 1.393(10) . ?
C24 H24A 0.9500 . ?
C25 C26 1.380(9) . ?
C25 C28 1.511(6) . ?
C26 C27 1.386(6) . ?
C26 H26A 0.9500 . ?
C27 H27A 0.9500 . ?
C28 H28A 0.9800 . ?
C28 H28B 0.9800 . ?
C28 H28C 0.9800 . ?
Si3 N3 1.762(4) . ?
Si3 C8 1.859(9) . ?
Si3 C7 1.872(9) . ?
C7 H7A 0.9800 . ?
C7 H7B 0.9800 . ?
C7 H7C 0.9800 . ?
C8 H8A 0.9800 . ?
C8 H8B 0.9800 . ?
C8 H8C 0.9800 . ?
N3 C29 1.432(5) . ?
C29 C34 1.384(5) . ?
C29 C30 1.388(6) . ?
C30 C31 1.392(6) . ?
C30 H30A 0.9500 . ?
C31 C32 1.374(7) . ?
C31 H31A 0.9500 . ?
C32 C33 1.376(7) . ?
C32 C35 1.510(6) . ?
C33 C34 1.359(6) . ?
C33 H33A 0.9500 . ?
C34 H34A 0.9500 . ?
C35 H35A 0.9800 . ?
C35 H35B 0.9800 . ?
C35 H35C 0.9800 . ?
Si1' N1' 1.750(13) . ?
Si1' C4' 1.852(16) . ?
Si1' C3' 1.88(2) . ?
C3' H3'A 0.9800 . ?
C3' H3'B 0.9800 . ?
C3' H3'C 0.9800 . ?
C4' H4'A 0.9800 . ?
C4' H4'B 0.9800 . ?
C4' H4'C 0.9800 . ?
N1' C15' 1.451(15) . ?
C15' C20' 1.380(16) . ?
C15' C16' 1.373(16) . ?
C16' C17' 1.389(16) . ?
C16' H16B 0.9500 . ?
C17' C18' 1.375(15) . ?
C17' H17B 0.9500 . ?
C18' C19' 1.388(17) . ?
C18' C21' 1.516(16) . ?
C19' C20' 1.388(16) . ?
C19' H19B 0.9500 . ?
C20' H20B 0.9500 . ?
C21' H21D 0.9800 . ?
C21' H21E 0.9800 . ?
C21' H21F 0.9800 . ?
Si2' N2' 1.763(11) . ?
Si2' C6' 1.855(19) . ?
Si2' C5' 1.874(19) . ?
C5' H5'A 0.9800 . ?
C5' H5'B 0.9800 . ?
C5' H5'C 0.9800 . ?
C6' H6'A 0.9800 . ?
C6' H6'B 0.9800 . ?
C6' H6'C 0.9800 . ?
N2' C22' 1.431(14) . ?
C22' C27' 1.371(16) . ?
C22' C23' 1.384(15) . ?
C23' C24' 1.382(16) . ?
C23' H23B 0.9500 . ?
C24' C25' 1.396(18) . ?
C24' H24B 0.9500 . ?
C25' C26' 1.384(16) . ?
C25' C28' 1.514(15) . ?
C26' C27' 1.387(15) . ?
C26' H26B 0.9500 . ?
C27' H27B 0.9500 . ?
C28' H28D 0.9800 . ?
C28' H28E 0.9800 . ?
C28' H28F 0.9800 . ?
Si3' N3' 1.747(11) . ?
Si3' C8' 1.869(17) . ?
Si3' C7' 1.86(2) . ?
C7' H7'A 0.9800 . ?
C7' H7'B 0.9800 . ?
C7' H7'C 0.9800 . ?
C8' H8'A 0.9800 . ?
C8' H8'B 0.9800 . ?
C8' H8'C 0.9800 . ?
N3' C29' 1.432(15) . ?
C29' C34' 1.366(15) . ?
C29' C30' 1.385(16) . ?
C30' C31' 1.372(15) . ?
C30' H30B 0.9500 . ?
C31' C32' 1.370(16) . ?
C31' H31B 0.9500 . ?
C32' C33' 1.378(16) . ?
C32' C35' 1.516(15) . ?
C33' C34' 1.376(15) . ?
C33' H33B 0.9500 . ?
C34' H34B 0.9500 . ?
C35' H35D 0.9800 . ?
C35' H35E 0.9800 . ?
C35' H35F 0.9800 . ?
C2 Si5 1.879(3) . ?
C2 Si4 1.884(3) . ?
C2 Si6 1.889(3) . ?
C2 H2A 1.0000 . ?
Si4 N4 1.757(3) . ?
Si4 C10 1.870(3) . ?
Si4 C9 1.873(3) . ?
C9 H9A 0.9800 . ?
C9 H9B 0.9800 . ?
C9 H9C 0.9800 . ?
C10 H10A 0.9800 . ?
C10 H10B 0.9800 . ?
C10 H10C 0.9800 . ?
N4 C36 1.431(4) . ?
C36 C41 1.372(4) . ?
C36 C37 1.378(4) . ?
C37 C38 1.387(5) . ?
C37 H37A 0.9500 . ?
C38 C39 1.369(5) . ?
C38 H38A 0.9500 . ?
C39 C40 1.367(5) . ?
C39 C42 1.502(4) . ?
C40 C41 1.385(5) . ?
C40 H40A 0.9500 . ?
C41 H41A 0.9500 . ?
C42 H42A 0.9800 . ?
C42 H42B 0.9800 . ?
C42 H42C 0.9800 . ?
Si5 N5 1.755(2) . ?
Si5 C12 1.869(3) . ?
Si5 C11 1.872(3) . ?
C11 H11A 0.9800 . ?
C11 H11B 0.9800 . ?
C11 H11C 0.9800 . ?
C12 H12A 0.9800 . ?
C12 H12B 0.9800 . ?
C12 H12C 0.9800 . ?
N5 C43 1.428(4) . ?
C43 C48 1.382(4) . ?
C43 C44 1.393(4) . ?
C44 C45 1.390(4) . ?
C44 H44A 0.9500 . ?
C45 C46 1.375(5) . ?
C45 H45A 0.9500 . ?
C46 C47 1.376(5) . ?
C46 C49 1.505(5) . ?
C47 C48 1.381(4) . ?
C47 H47A 0.9500 . ?
C48 H48A 0.9500 . ?
C49 H49A 0.9800 . ?
C49 H49B 0.9800 . ?
C49 H49C 0.9800 . ?
Si6 N6 1.758(2) . ?
Si6 C13 1.866(3) . ?
Si6 C14 1.869(3) . ?
C13 H13A 0.9800 . ?
C13 H13B 0.9800 . ?
C13 H13C 0.9800 . ?
C14 H14A 0.9800 . ?
C14 H14B 0.9800 . ?
C14 H14C 0.9800 . ?
N6 C50 1.438(4) . ?
C50 C51 1.378(4) . ?
C50 C55 1.390(4) . ?
C51 C52 1.398(4) . ?
C51 H51A 0.9500 . ?
C52 C53 1.377(5) . ?
C52 H52A 0.9500 . ?
C53 C54 1.369(6) . ?
C53 C56 1.516(5) . ?
C54 C55 1.384(5) . ?
C54 H54A 0.9500 . ?
C55 H55A 0.9500 . ?
C56 H56D 0.9800 . ?
C56 H56A 0.9800 . ?
C56 H56B 0.9800 . ?

loop_
_geom_torsion_atom_site_label_1
_geom_torsion_atom_site_label_2
_geom_torsion_atom_site_label_3
_geom_torsion_atom_site_label_4
_geom_torsion
_geom_torsion_site_symmetry_1
_geom_torsion_site_symmetry_2
_geom_torsion_site_symmetry_3
_geom_torsion_site_symmetry_4
_geom_torsion_publ_flag
N1 Zr1 Cl1 Zr2 -98.63(13) . . . . ?
N2' Zr1 Cl1 Zr2 80.1(4) . . . . ?
N1' Zr1 Cl1 Zr2 -87.2(6) . . . . ?
N3' Zr1 Cl1 Zr2 176.9(3) . . . . ?
N3 Zr1 Cl1 Zr2 160.59(9) . . . . ?
N2 Zr1 Cl1 Zr2 61.28(14) . . . . ?
Cl2 Zr1 Cl1 Zr2 -7.31(3) . . . . ?
Si2' Zr1 Cl1 Zr2 116.20(9) . . . . ?
Si3 Zr1 Cl1 Zr2 155.81(3) . . . . ?
Si1 Zr1 Cl1 Zr2 -131.54(4) . . . . ?
Si3' Zr1 Cl1 Zr2 -174.40(6) . . . . ?
N4 Zr2 Cl1 Zr1 129.98(7) . . . . ?
N6 Zr2 Cl1 Zr1 -129.19(7) . . . . ?
N5 Zr2 Cl1 Zr1 -18.09(19) . . . . ?
Cl2 Zr2 Cl1 Zr1 7.52(3) . . . . ?
Si6 Zr2 Cl1 Zr1 -137.67(3) . . . . ?
Si5 Zr2 Cl1 Zr1 170.12(16) . . . . ?
Si4 Zr2 Cl1 Zr1 156.53(3) . . . . ?
N4 Zr2 Cl2 Zr1 -99.06(8) . . . . ?
N6 Zr2 Cl2 Zr1 64.47(10) . . . . ?
N5 Zr2 Cl2 Zr1 163.52(7) . . . . ?
Cl1 Zr2 Cl2 Zr1 -7.35(3) . . . . ?
Si6 Zr2 Cl2 Zr1 107.74(4) . . . . ?
Si5 Zr2 Cl2 Zr1 175.33(2) . . . . ?
Si4 Zr2 Cl2 Zr1 -118.46(4) . . . . ?
N1 Zr1 Cl2 Zr2 127.86(10) . . . . ?
N2' Zr1 Cl2 Zr2 -117.7(4) . . . . ?
N1' Zr1 Cl2 Zr2 141.2(4) . . . . ?
N3' Zr1 Cl2 Zr2 20.8(10) . . . . ?
N3 Zr1 Cl2 Zr2 -26.8(3) . . . . ?
N2 Zr1 Cl2 Zr2 -131.86(10) . . . . ?
Cl1 Zr1 Cl2 Zr2 7.55(3) . . . . ?
Si2' Zr1 Cl2 Zr2 -130.67(7) . . . . ?
Si3 Zr1 Cl2 Zr2 -122.37(8) . . . . ?
Si1 Zr1 Cl2 Zr2 143.22(3) . . . . ?
Si3' Zr1 Cl2 Zr2 137.9(2) . . . . ?
Si1' C1 Si1 N1 -73.0(2) . . . . ?
Si3 C1 Si1 N1 76.5(2) . . . . ?
Si2' C1 Si1 N1 -3.1(4) . . . . ?
Si2 C1 Si1 N1 -51.2(2) . . . . ?
Si3' C1 Si1 N1 92.41(18) . . . . ?
Si1' C1 Si1 C4 49.4(7) . . . . ?
Si3 C1 Si1 C4 -161.1(7) . . . . ?
Si2' C1 Si1 C4 119.4(8) . . . . ?
Si2 C1 Si1 C4 71.3(7) . . . . ?
Si3' C1 Si1 C4 -145.2(7) . . . . ?
Si1' C1 Si1 C3 168.3(3) . . . . ?
Si3 C1 Si1 C3 -42.2(3) . . . . ?
Si2' C1 Si1 C3 -121.7(4) . . . . ?
Si2 C1 Si1 C3 -169.8(3) . . . . ?
Si3' C1 Si1 C3 -26.2(3) . . . . ?
Si1' C1 Si1 Zr1 -86.78(15) . . . . ?
Si3 C1 Si1 Zr1 62.71(12) . . . . ?
Si2' C1 Si1 Zr1 -16.8(3) . . . . ?
Si2 C1 Si1 Zr1 -64.92(13) . . . . ?
Si3' C1 Si1 Zr1 78.65(11) . . . . ?
N2' Zr1 Si1 N1 -133.5(4) . . . . ?
N1' Zr1 Si1 N1 -28.6(8) . . . . ?
N3' Zr1 Si1 N1 130.3(4) . . . . ?
N3 Zr1 Si1 N1 143.8(2) . . . . ?
N2 Zr1 Si1 N1 -117.2(2) . . . . ?
Cl1 Zr1 Si1 N1 71.7(2) . . . . ?
Cl2 Zr1 Si1 N1 -32.4(2) . . . . ?
Si2' Zr1 Si1 N1 -149.6(2) . . . . ?
Si3 Zr1 Si1 N1 170.6(2) . . . . ?
Si3' Zr1 Si1 N1 145.4(2) . . . . ?
N1 Zr1 Si1 C4 51.3(9) . . . . ?
N2' Zr1 Si1 C4 -82.2(9) . . . . ?
N1' Zr1 Si1 C4 22.7(11) . . . . ?
N3' Zr1 Si1 C4 -178.3(9) . . . . ?
N3 Zr1 Si1 C4 -164.9(9) . . . . ?
N2 Zr1 Si1 C4 -65.9(9) . . . . ?
Cl1 Zr1 Si1 C4 123.1(9) . . . . ?
Cl2 Zr1 Si1 C4 18.9(9) . . . . ?
Si2' Zr1 Si1 C4 -98.2(9) . . . . ?
Si3 Zr1 Si1 C4 -138.1(9) . . . . ?
Si3' Zr1 Si1 C4 -163.3(9) . . . . ?
N1 Zr1 Si1 C3 -94.1(3) . . . . ?
N2' Zr1 Si1 C3 132.4(4) . . . . ?
N1' Zr1 Si1 C3 -122.7(8) . . . . ?
N3' Zr1 Si1 C3 36.2(4) . . . . ?
N3 Zr1 Si1 C3 49.7(2) . . . . ?
N2 Zr1 Si1 C3 148.7(2) . . . . ?
Cl1 Zr1 Si1 C3 -22.4(2) . . . . ?
Cl2 Zr1 Si1 C3 -126.5(2) . . . . ?
Si2' Zr1 Si1 C3 116.3(2) . . . . ?
Si3 Zr1 Si1 C3 76.5(2) . . . . ?
Si3' Zr1 Si1 C3 51.3(2) . . . . ?
N1 Zr1 Si1 C1 155.7(2) . . . . ?
N2' Zr1 Si1 C1 22.2(4) . . . . ?
N1' Zr1 Si1 C1 127.1(7) . . . . ?
N3' Zr1 Si1 C1 -74.0(4) . . . . ?
N3 Zr1 Si1 C1 -60.50(14) . . . . ?
N2 Zr1 Si1 C1 38.49(14) . . . . ?
Cl1 Zr1 Si1 C1 -132.59(10) . . . . ?
Cl2 Zr1 Si1 C1 123.29(10) . . . . ?
Si2' Zr1 Si1 C1 6.15(12) . . . . ?
Si3 Zr1 Si1 C1 -33.72(10) . . . . ?
Si3' Zr1 Si1 C1 -58.92(13) . . . . ?
C4 Si1 N1 C15 40.6(6) . . . . ?
C3 Si1 N1 C15 -74.9(4) . . . . ?
C1 Si1 N1 C15 162.8(4) . . . . ?
Zr1 Si1 N1 C15 -173.4(5) . . . . ?
C4 Si1 N1 Zr1 -146.0(5) . . . . ?
C3 Si1 N1 Zr1 98.6(2) . . . . ?
C1 Si1 N1 Zr1 -23.8(2) . . . . ?
N2' Zr1 N1 C15 -135.3(5) . . . . ?
N1' Zr1 N1 C15 -101(2) . . . . ?
N3' Zr1 N1 C15 128.7(6) . . . . ?
N3 Zr1 N1 C15 137.4(4) . . . . ?
N2 Zr1 N1 C15 -122.2(4) . . . . ?
Cl1 Zr1 N1 C15 43.7(5) . . . . ?
Cl2 Zr1 N1 C15 -33.3(4) . . . . ?
Si2' Zr1 N1 C15 -158.7(4) . . . . ?
Si3 Zr1 N1 C15 165.0(4) . . . . ?
Si1 Zr1 N1 C15 173.1(5) . . . . ?
Si3' Zr1 N1 C15 149.6(5) . . . . ?
N2' Zr1 N1 Si1 51.6(4) . . . . ?
N1' Zr1 N1 Si1 86(2) . . . . ?
N3' Zr1 N1 Si1 -44.4(4) . . . . ?
N3 Zr1 N1 Si1 -35.7(2) . . . . ?
N2 Zr1 N1 Si1 64.7(2) . . . . ?
Cl1 Zr1 N1 Si1 -129.45(15) . . . . ?
Cl2 Zr1 N1 Si1 153.54(17) . . . . ?
Si2' Zr1 N1 Si1 28.22(19) . . . . ?
Si3 Zr1 N1 Si1 -8.06(18) . . . . ?
Si3' Zr1 N1 Si1 -23.55(16) . . . . ?
Si1 N1 C15 C20 -85.8(13) . . . . ?
Zr1 N1 C15 C20 101.3(12) . . . . ?
Si1 N1 C15 C16 87.4(8) . . . . ?
Zr1 N1 C15 C16 -85.5(11) . . . . ?
C20 C15 C16 C17 -3.0(16) . . . . ?
N1 C15 C16 C17 -176.3(7) . . . . ?
C15 C16 C17 C18 2.5(14) . . . . ?
C16 C17 C18 C19 -3.1(18) . . . . ?
C16 C17 C18 C21 -177.6(16) . . . . ?
C17 C18 C19 C20 4(2) . . . . ?
C21 C18 C19 C20 178.8(19) . . . . ?
C16 C15 C20 C19 4(2) . . . . ?
N1 C15 C20 C19 177.5(14) . . . . ?
C18 C19 C20 C15 -5(3) . . . . ?
Si1' C1 Si2 N2 96.15(18) . . . . ?
Si3 C1 Si2 N2 -48.3(2) . . . . ?
Si2' C1 Si2 N2 -64.04(19) . . . . ?
Si1 C1 Si2 N2 80.46(19) . . . . ?
Si3' C1 Si2 N2 -6.9(4) . . . . ?
Si1' C1 Si2 C6 -145.1(4) . . . . ?
Si3 C1 Si2 C6 70.4(5) . . . . ?
Si2' C1 Si2 C6 54.7(4) . . . . ?
Si1 C1 Si2 C6 -160.8(4) . . . . ?
Si3' C1 Si2 C6 111.8(5) . . . . ?
Si1' C1 Si2 C5 -25.6(3) . . . . ?
Si3 C1 Si2 C5 -170.1(2) . . . . ?
Si2' C1 Si2 C5 174.2(3) . . . . ?
Si1 C1 Si2 C5 -41.3(3) . . . . ?
Si3' C1 Si2 C5 -128.7(4) . . . . ?
Si1' C1 Si2 Zr1 79.89(13) . . . . ?
Si3 C1 Si2 Zr1 -64.59(13) . . . . ?
Si2' C1 Si2 Zr1 -80.29(14) . . . . ?
Si1 C1 Si2 Zr1 64.21(13) . . . . ?
Si3' C1 Si2 Zr1 -23.2(3) . . . . ?
N1 Zr1 Si2 N2 147.4(2) . . . . ?
N2' Zr1 Si2 N2 -28.8(6) . . . . ?
N1' Zr1 Si2 N2 137.7(6) . . . . ?
N3' Zr1 Si2 N2 -126.9(4) . . . . ?
N3 Zr1 Si2 N2 -111.3(2) . . . . ?
Cl1 Zr1 Si2 N2 -36.6(2) . . . . ?
Cl2 Zr1 Si2 N2 51.6(2) . . . . ?
Si2' Zr1 Si2 N2 -82.6(2) . . . . ?
Si3 Zr1 Si2 N2 -116.3(2) . . . . ?
Si1 Zr1 Si2 N2 173.0(2) . . . . ?
Si3' Zr1 Si2 N2 -143.7(2) . . . . ?
N1 Zr1 Si2 C6 -163.3(7) . . . . ?
N2' Zr1 Si2 C6 20.6(9) . . . . ?
N1' Zr1 Si2 C6 -172.9(9) . . . . ?
N3' Zr1 Si2 C6 -77.5(8) . . . . ?
N3 Zr1 Si2 C6 -61.9(7) . . . . ?
N2 Zr1 Si2 C6 49.4(7) . . . . ?
Cl1 Zr1 Si2 C6 12.7(7) . . . . ?
Cl2 Zr1 Si2 C6 100.9(7) . . . . ?
Si2' Zr1 Si2 C6 -33.2(7) . . . . ?
Si3 Zr1 Si2 C6 -66.9(7) . . . . ?
Si1 Zr1 Si2 C6 -137.6(7) . . . . ?
Si3' Zr1 Si2 C6 -94.3(7) . . . . ?
N1 Zr1 Si2 C5 47.3(2) . . . . ?
N2' Zr1 Si2 C5 -128.8(6) . . . . ?
N1' Zr1 Si2 C5 37.7(5) . . . . ?
N3' Zr1 Si2 C5 133.1(4) . . . . ?
N3 Zr1 Si2 C5 148.7(2) . . . . ?
N2 Zr1 Si2 C5 -100.0(3) . . . . ?
Cl1 Zr1 Si2 C5 -136.69(19) . . . . ?
Cl2 Zr1 Si2 C5 -48.47(18) . . . . ?
Si2' Zr1 Si2 C5 177.4(2) . . . . ?
Si3 Zr1 Si2 C5 143.66(18) . . . . ?
Si1 Zr1 Si2 C5 72.98(18) . . . . ?
Si3' Zr1 Si2 C5 116.27(19) . . . . ?
N1 Zr1 Si2 C1 -60.86(15) . . . . ?
N2' Zr1 Si2 C1 123.0(6) . . . . ?
N1' Zr1 Si2 C1 -70.5(5) . . . . ?
N3' Zr1 Si2 C1 24.9(3) . . . . ?
N3 Zr1 Si2 C1 40.47(13) . . . . ?
N2 Zr1 Si2 C1 151.8(2) . . . . ?
Cl1 Zr1 Si2 C1 115.13(12) . . . . ?
Cl2 Zr1 Si2 C1 -156.65(10) . . . . ?
Si2' Zr1 Si2 C1 69.17(15) . . . . ?
Si3 Zr1 Si2 C1 35.47(10) . . . . ?
Si1 Zr1 Si2 C1 -35.21(10) . . . . ?
Si3' Zr1 Si2 C1 8.08(11) . . . . ?
C6 Si2 N2 C22 33.0(5) . . . . ?
C5 Si2 N2 C22 -85.3(4) . . . . ?
C1 Si2 N2 C22 152.7(3) . . . . ?
Zr1 Si2 N2 C22 -180.0(5) . . . . ?
C6 Si2 N2 Zr1 -147.0(4) . . . . ?
C5 Si2 N2 Zr1 94.6(2) . . . . ?
C1 Si2 N2 Zr1 -27.3(2) . . . . ?
N1 Zr1 N2 C22 147.8(4) . . . . ?
N2' Zr1 N2 C22 -76.6(13) . . . . ?
N1' Zr1 N2 C22 142.6(6) . . . . ?
N3' Zr1 N2 C22 -122.1(5) . . . . ?
N3 Zr1 N2 C22 -109.9(4) . . . . ?
Cl1 Zr1 N2 C22 -14.8(4) . . . . ?
Cl2 Zr1 N2 C22 48.9(3) . . . . ?
Si2' Zr1 N2 C22 -129.5(4) . . . . ?
Si3 Zr1 N2 C22 -127.8(4) . . . . ?
Si1 Zr1 N2 C22 174.0(4) . . . . ?
Si3' Zr1 N2 C22 -146.5(4) . . . . ?
N1 Zr1 N2 Si2 -32.1(2) . . . . ?
N2' Zr1 N2 Si2 103.4(13) . . . . ?
N1' Zr1 N2 Si2 -37.4(5) . . . . ?
N3' Zr1 N2 Si2 57.9(4) . . . . ?
N3 Zr1 N2 Si2 70.1(2) . . . . ?
Cl1 Zr1 N2 Si2 165.20(9) . . . . ?
Cl2 Zr1 N2 Si2 -131.10(17) . . . . ?
Si2' Zr1 N2 Si2 50.55(17) . . . . ?
Si3 Zr1 N2 Si2 52.20(16) . . . . ?
Si1 Zr1 N2 Si2 -5.94(17) . . . . ?
Si3' Zr1 N2 Si2 33.52(18) . . . . ?
Si2 N2 C22 C27 -133.3(7) . . . . ?
Zr1 N2 C22 C27 46.7(9) . . . . ?
Si2 N2 C22 C23 46.2(10) . . . . ?
Zr1 N2 C22 C23 -133.7(8) . . . . ?
C27 C22 C23 C24 1.4(16) . . . . ?
N2 C22 C23 C24 -178.2(10) . . . . ?
C22 C23 C24 C25 -2(4) . . . . ?
C23 C24 C25 C26 1(8) . . . . ?
C23 C24 C25 C28 179(4) . . . . ?
C24 C25 C26 C27 1(8) . . . . ?
C28 C25 C26 C27 -177(4) . . . . ?
C23 C22 C27 C26 0.2(16) . . . . ?
N2 C22 C27 C26 179.7(11) . . . . ?
C25 C26 C27 C22 -1(4) . . . . ?
Si1' C1 Si3 N3 -7.8(4) . . . . ?
Si2' C1 Si3 N3 93.81(17) . . . . ?
Si1 C1 Si3 N3 -47.2(2) . . . . ?
Si2 C1 Si3 N3 80.98(19) . . . . ?
Si3' C1 Si3 N3 -68.16(18) . . . . ?
Si1' C1 Si3 C8 114.2(5) . . . . ?
Si2' C1 Si3 C8 -144.2(4) . . . . ?
Si1 C1 Si3 C8 74.8(4) . . . . ?
Si2 C1 Si3 C8 -157.1(4) . . . . ?
Si3' C1 Si3 C8 53.8(4) . . . . ?
Si1' C1 Si3 C7 -127.7(5) . . . . ?
Si2' C1 Si3 C7 -26.1(4) . . . . ?
Si1 C1 Si3 C7 -167.1(4) . . . . ?
Si2 C1 Si3 C7 -39.0(4) . . . . ?
Si3' C1 Si3 C7 171.9(4) . . . . ?
Si1' C1 Si3 Zr1 -23.4(3) . . . . ?
Si2' C1 Si3 Zr1 78.21(12) . . . . ?
Si1 C1 Si3 Zr1 -62.76(12) . . . . ?
Si2 C1 Si3 Zr1 65.38(12) . . . . ?
Si3' C1 Si3 Zr1 -83.76(13) . . . . ?
N1 Zr1 Si3 N3 -115.3(2) . . . . ?
N2' Zr1 Si3 N3 127.9(4) . . . . ?
N1' Zr1 Si3 N3 -129.7(4) . . . . ?
N3' Zr1 Si3 N3 -27.9(5) . . . . ?
N2 Zr1 Si3 N3 142.9(2) . . . . ?
Cl1 Zr1 Si3 N3 9.47(18) . . . . ?
Cl2 Zr1 Si3 N3 133.05(19) . . . . ?
Si2' Zr1 Si3 N3 144.6(2) . . . . ?
Si1 Zr1 Si3 N3 -119.87(18) . . . . ?
Si3' Zr1 Si3 N3 -82.5(2) . . . . ?
N1 Zr1 Si3 C8 -61.4(7) . . . . ?
N2' Zr1 Si3 C8 -178.3(8) . . . . ?
N1' Zr1 Si3 C8 -75.9(8) . . . . ?
N3' Zr1 Si3 C8 25.9(9) . . . . ?
N3 Zr1 Si3 C8 53.8(8) . . . . ?
N2 Zr1 Si3 C8 -163.2(7) . . . . ?
Cl1 Zr1 Si3 C8 63.3(7) . . . . ?
Cl2 Zr1 Si3 C8 -173.1(7) . . . . ?
Si2' Zr1 Si3 C8 -161.6(7) . . . . ?
Si1 Zr1 Si3 C8 -66.0(7) . . . . ?
Si3' Zr1 Si3 C8 -28.6(7) . . . . ?
N1 Zr1 Si3 C1 38.77(14) . . . . ?
N2' Zr1 Si3 C1 -78.0(4) . . . . ?
N1' Zr1 Si3 C1 24.3(4) . . . . ?
N3' Zr1 Si3 C1 126.1(5) . . . . ?
N3 Zr1 Si3 C1 154.1(2) . . . . ?
N2 Zr1 Si3 C1 -63.00(14) . . . . ?
Cl1 Zr1 Si3 C1 163.53(10) . . . . ?
Cl2 Zr1 Si3 C1 -72.89(13) . . . . ?
Si2' Zr1 Si3 C1 -61.36(14) . . . . ?
Si1 Zr1 Si3 C1 34.19(10) . . . . ?
Si3' Zr1 Si3 C1 71.56(17) . . . . ?
N1 Zr1 Si3 C7 149.9(3) . . . . ?
N2' Zr1 Si3 C7 33.1(5) . . . . ?
N1' Zr1 Si3 C7 135.4(5) . . . . ?
N3' Zr1 Si3 C7 -122.8(6) . . . . ?
N3 Zr1 Si3 C7 -94.8(4) . . . . ?
N2 Zr1 Si3 C7 48.1(3) . . . . ?
Cl1 Zr1 Si3 C7 -85.4(3) . . . . ?
Cl2 Zr1 Si3 C7 38.2(3) . . . . ?
Si2' Zr1 Si3 C7 49.7(3) . . . . ?
Si1 Zr1 Si3 C7 145.3(3) . . . . ?
Si3' Zr1 Si3 C7 -177.3(3) . . . . ?
C8 Si3 N3 C29 42.3(5) . . . . ?
C1 Si3 N3 C29 162.0(3) . . . . ?
C7 Si3 N3 C29 -73.9(3) . . . . ?
Zr1 Si3 N3 C29 -172.2(4) . . . . ?
C8 Si3 N3 Zr1 -145.5(4) . . . . ?
C1 Si3 N3 Zr1 -25.7(2) . . . . ?
C7 Si3 N3 Zr1 98.3(2) . . . . ?
N1 Zr1 N3 C29 -123.0(4) . . . . ?
N2' Zr1 N3 C29 125.1(5) . . . . ?
N1' Zr1 N3 C29 -135.9(5) . . . . ?
N3' Zr1 N3 C29 -90.6(15) . . . . ?
N2 Zr1 N3 C29 134.6(4) . . . . ?
Cl1 Zr1 N3 C29 -1.3(4) . . . . ?
Cl2 Zr1 N3 C29 31.6(5) . . . . ?
Si2' Zr1 N3 C29 147.5(4) . . . . ?
Si3 Zr1 N3 C29 170.3(5) . . . . ?
Si1 Zr1 N3 C29 -140.0(4) . . . . ?
Si3' Zr1 N3 C29 -141.7(4) . . . . ?
N1 Zr1 N3 Si3 66.71(19) . . . . ?
N2' Zr1 N3 Si3 -45.2(4) . . . . ?
N1' Zr1 N3 Si3 53.8(4) . . . . ?
N3' Zr1 N3 Si3 99.1(15) . . . . ?
N2 Zr1 N3 Si3 -35.71(19) . . . . ?
Cl1 Zr1 N3 Si3 -171.62(16) . . . . ?
Cl2 Zr1 N3 Si3 -138.72(18) . . . . ?
Si2' Zr1 N3 Si3 -22.81(13) . . . . ?
Si1 Zr1 N3 Si3 49.68(15) . . . . ?
Si3' Zr1 N3 Si3 47.99(16) . . . . ?
Si3 N3 C29 C34 88.6(11) . . . . ?
Zr1 N3 C29 C34 -81.6(11) . . . . ?
Si3 N3 C29 C30 -87.7(10) . . . . ?
Zr1 N3 C29 C30 102.0(10) . . . . ?
C34 C29 C30 C31 -3.6(17) . . . . ?
N3 C29 C30 C31 172.9(9) . . . . ?
C29 C30 C31 C32 2.2(16) . . . . ?
C30 C31 C32 C33 1.4(14) . . . . ?
C30 C31 C32 C35 179.8(9) . . . . ?
C31 C32 C33 C34 -3.7(18) . . . . ?
C35 C32 C33 C34 177.9(11) . . . . ?
C32 C33 C34 C29 2(2) . . . . ?
C30 C29 C34 C33 1(2) . . . . ?
N3 C29 C34 C33 -175.2(11) . . . . ?
Si3 C1 Si1' N1' 7.1(7) . . . . ?
Si2' C1 Si1' N1' -77.7(6) . . . . ?
Si1 C1 Si1' N1' 64.6(6) . . . . ?
Si2 C1 Si1' N1' -94.1(6) . . . . ?
Si3' C1 Si1' N1' 49.8(6) . . . . ?
Si3 C1 Si1' C4' 125.8(9) . . . . ?
Si2' C1 Si1' C4' 41.0(9) . . . . ?
Si1 C1 Si1' C4' -176.7(9) . . . . ?
Si2 C1 Si1' C4' 24.6(9) . . . . ?
Si3' C1 Si1' C4' 168.5(9) . . . . ?
Si3 C1 Si1' C3' -113(2) . . . . ?
Si2' C1 Si1' C3' 162(2) . . . . ?
Si1 C1 Si1' C3' -56(2) . . . . ?
Si2 C1 Si1' C3' 146(2) . . . . ?
Si3' C1 Si1' C3' -71(2) . . . . ?
C1 Si1' N1' C15' -149.3(18) . . . . ?
C4' Si1' N1' C15' 89(2) . . . . ?
C3' Si1' N1' C15' -22(3) . . . . ?
C1 Si1' N1' Zr1 28.7(9) . . . . ?
C4' Si1' N1' Zr1 -92.6(11) . . . . ?
C3' Si1' N1' Zr1 156(2) . . . . ?
N1 Zr1 N1' C15' 59(2) . . . . ?
N2' Zr1 N1' C15' -154(2) . . . . ?
N3' Zr1 N1' C15' 108(2) . . . . ?
N3 Zr1 N1' C15' 120(2) . . . . ?
N2 Zr1 N1' C15' -143(2) . . . . ?
Cl1 Zr1 N1' C15' 16(2) . . . . ?
Cl2 Zr1 N1' C15' -56(2) . . . . ?
Si2' Zr1 N1' C15' -179(2) . . . . ?
Si3 Zr1 N1' C15' 144(2) . . . . ?
Si1 Zr1 N1' C15' 128(2) . . . . ?
Si3' Zr1 N1' C15' 123(2) . . . . ?
N1 Zr1 N1' Si1' -119(3) . . . . ?
N2' Zr1 N1' Si1' 28.5(10) . . . . ?
N3' Zr1 N1' Si1' -69.6(9) . . . . ?
N3 Zr1 N1' Si1' -58.1(9) . . . . ?
N2 Zr1 N1' Si1' 39.6(8) . . . . ?
Cl1 Zr1 N1' Si1' -161.9(5) . . . . ?
Cl2 Zr1 N1' Si1' 126.6(8) . . . . ?
Si2' Zr1 N1' Si1' 2.8(8) . . . . ?
Si3 Zr1 N1' Si1' -34.0(9) . . . . ?
Si1 Zr1 N1' Si1' -50.3(7) . . . . ?
Si3' Zr1 N1' Si1' -54.4(8) . . . . ?
Si1' N1' C15' C20' -63(5) . . . . ?
Zr1 N1' C15' C20' 119(4) . . . . ?
Si1' N1' C15' C16' 138(3) . . . . ?
Zr1 N1' C15' C16' -40(5) . . . . ?
C20' C15' C16' C17' 12(7) . . . . ?
N1' C15' C16' C17' 171(3) . . . . ?
C15' C16' C17' C18' -7(6) . . . . ?
C16' C17' C18' C19' 8(7) . . . . ?
C16' C17' C18' C21' 171(6) . . . . ?
C17' C18' C19' C20' -14(9) . . . . ?
C21' C18' C19' C20' -178(7) . . . . ?
C16' C15' C20' C19' -18(9) . . . . ?
N1' C15' C20' C19' -178(5) . . . . ?
C18' C19' C20' C15' 20(10) . . . . ?
Si1' C1 Si2' N2' 48.3(5) . . . . ?
Si3 C1 Si2' N2' -94.4(4) . . . . ?
Si1 C1 Si2' N2' 1.7(6) . . . . ?
Si2 C1 Si2' N2' 69.5(4) . . . . ?
Si3' C1 Si2' N2' -80.7(4) . . . . ?
Si1' C1 Si2' C6' 166.7(15) . . . . ?
Si3 C1 Si2' C6' 24.0(15) . . . . ?
Si1 C1 Si2' C6' 120.1(15) . . . . ?
Si2 C1 Si2' C6' -172.2(15) . . . . ?
Si3' C1 Si2' C6' 37.7(15) . . . . ?
Si1' C1 Si2' C5' -73.6(16) . . . . ?
Si3 C1 Si2' C5' 143.7(16) . . . . ?
Si1 C1 Si2' C5' -120.2(16) . . . . ?
Si2 C1 Si2' C5' -52.5(16) . . . . ?
Si3' C1 Si2' C5' 157.3(16) . . . . ?
Si1' C1 Si2' Zr1 63.5(2) . . . . ?
Si3 C1 Si2' Zr1 -79.24(8) . . . . ?
Si1 C1 Si2' Zr1 16.9(3) . . . . ?
Si2 C1 Si2' Zr1 84.61(11) . . . . ?
Si3' C1 Si2' Zr1 -65.58(15) . . . . ?
N1 Zr1 Si2' N2' 131.3(7) . . . . ?
N1' Zr1 Si2' N2' 119.0(9) . . . . ?
N3' Zr1 Si2' N2' -143.7(8) . . . . ?
N3 Zr1 Si2' N2' -129.2(7) . . . . ?
N2 Zr1 Si2' N2' 29.1(7) . . . . ?
Cl1 Zr1 Si2' N2' -78.0(7) . . . . ?
Cl2 Zr1 Si2' N2' 27.1(7) . . . . ?
Si3 Zr1 Si2' N2' -148.3(7) . . . . ?
Si1 Zr1 Si2' N2' 145.6(7) . . . . ?
Si3' Zr1 Si2' N2' -171.1(7) . . . . ?
N1 Zr1 Si2' C6' -134.3(13) . . . . ?
N2' Zr1 Si2' C6' 94.4(14) . . . . ?
N1' Zr1 Si2' C6' -146.6(13) . . . . ?
N3' Zr1 Si2' C6' -49.2(13) . . . . ?
N3 Zr1 Si2' C6' -34.8(13) . . . . ?
N2 Zr1 Si2' C6' 123.5(13) . . . . ?
Cl1 Zr1 Si2' C6' 16.5(13) . . . . ?
Cl2 Zr1 Si2' C6' 121.5(12) . . . . ?
Si3 Zr1 Si2' C6' -53.8(12) . . . . ?
Si1 Zr1 Si2' C6' -120.0(13) . . . . ?
Si3' Zr1 Si2' C6' -76.7(13) . . . . ?
N1 Zr1 Si2' C5' 83(3) . . . . ?
N2' Zr1 Si2' C5' -49(3) . . . . ?
N1' Zr1 Si2' C5' 70(3) . . . . ?
N3' Zr1 Si2' C5' 168(3) . . . . ?
N3 Zr1 Si2' C5' -178(3) . . . . ?
N2 Zr1 Si2' C5' -20(3) . . . . ?
Cl1 Zr1 Si2' C5' -127(3) . . . . ?
Cl2 Zr1 Si2' C5' -22(3) . . . . ?
Si3 Zr1 Si2' C5' 163(3) . . . . ?
Si1 Zr1 Si2' C5' 97(3) . . . . ?
Si3' Zr1 Si2' C5' 140(3) . . . . ?
N1 Zr1 Si2' C1 -20.48(17) . . . . ?
N2' Zr1 Si2' C1 -151.7(7) . . . . ?
N1' Zr1 Si2' C1 -32.8(5) . . . . ?
N3' Zr1 Si2' C1 64.6(4) . . . . ?
N3 Zr1 Si2' C1 79.06(16) . . . . ?
N2 Zr1 Si2' C1 -122.7(2) . . . . ?
Cl1 Zr1 Si2' C1 130.32(12) . . . . ?
Cl2 Zr1 Si2' C1 -124.64(12) . . . . ?
Si3 Zr1 Si2' C1 59.98(13) . . . . ?
Si1 Zr1 Si2' C1 -6.14(12) . . . . ?
Si3' Zr1 Si2' C1 37.14(13) . . . . ?
C6' Si2' N2' C22' 79.4(17) . . . . ?
C5' Si2' N2' C22' -36(2) . . . . ?
C1 Si2' N2' C22' -156.0(11) . . . . ?
Zr1 Si2' N2' C22' 176.4(16) . . . . ?
C6' Si2' N2' Zr1 -97.1(14) . . . . ?
C5' Si2' N2' Zr1 147.6(18) . . . . ?
C1 Si2' N2' Zr1 27.6(7) . . . . ?
N1 Zr1 N2' C22' 129.6(12) . . . . ?
N1' Zr1 N2' C22' 121.3(14) . . . . ?
N3' Zr1 N2' C22' -141.3(13) . . . . ?
N3 Zr1 N2' C22' -131.8(13) . . . . ?
N2 Zr1 N2' C22' 81.4(17) . . . . ?
Cl1 Zr1 N2' C22' -49.3(14) . . . . ?
Cl2 Zr1 N2' C22' 26.3(13) . . . . ?
Si2' Zr1 N2' C22' -176.1(17) . . . . ?
Si3 Zr1 N2' C22' -155.4(14) . . . . ?
Si1 Zr1 N2' C22' 152.1(13) . . . . ?
Si3' Zr1 N2' C22' -168.6(13) . . . . ?
N1 Zr1 N2' Si2' -54.3(7) . . . . ?
N1' Zr1 N2' Si2' -62.6(8) . . . . ?
N3' Zr1 N2' Si2' 34.8(7) . . . . ?
N3 Zr1 N2' Si2' 44.3(6) . . . . ?
N2 Zr1 N2' Si2' -102.5(16) . . . . ?
Cl1 Zr1 N2' Si2' 126.8(5) . . . . ?
Cl2 Zr1 N2' Si2' -157.6(6) . . . . ?
Si3 Zr1 N2' Si2' 20.7(5) . . . . ?
Si1 Zr1 N2' Si2' -31.8(7) . . . . ?
Si3' Zr1 N2' Si2' 7.5(6) . . . . ?
Si2' N2' C22' C27' -97(3) . . . . ?
Zr1 N2' C22' C27' 79(3) . . . . ?
Si2' N2' C22' C23' 84(4) . . . . ?
Zr1 N2' C22' C23' -100(4) . . . . ?
C27' C22' C23' C24' 4(6) . . . . ?
N2' C22' C23' C24' -177(4) . . . . ?
C22' C23' C24' C25' 0(15) . . . . ?
C23' C24' C25' C26' -5(26) . . . . ?
C23' C24' C25' C28' 178(13) . . . . ?
C24' C25' C26' C27' 5(26) . . . . ?
C28' C25' C26' C27' -178(13) . . . . ?
N2' C22' C27' C26' 177(4) . . . . ?
C23' C22' C27' C26' -4(7) . . . . ?
C25' C26' C27' C22' -1(15) . . . . ?
Si1' C1 Si3' N3' -83.3(5) . . . . ?
Si3 C1 Si3' N3' 65.5(5) . . . . ?
Si2' C1 Si3' N3' 48.2(5) . . . . ?
Si1 C1 Si3' N3' -94.1(5) . . . . ?
Si2 C1 Si3' N3' 6.8(6) . . . . ?
Si1' C1 Si3' C8' 36.2(11) . . . . ?
Si3 C1 Si3' C8' -175.1(11) . . . . ?
Si2' C1 Si3' C8' 167.7(10) . . . . ?
Si1 C1 Si3' C8' 25.4(10) . . . . ?
Si2 C1 Si3' C8' 126.3(11) . . . . ?
Si1' C1 Si3' C7' 154.6(16) . . . . ?
Si3 C1 Si3' C7' -56.6(16) . . . . ?
Si2' C1 Si3' C7' -73.9(16) . . . . ?
Si1 C1 Si3' C7' 143.8(16) . . . . ?
Si2 C1 Si3' C7' -115.2(16) . . . . ?
Si1' C1 Si3' Zr1 -66.86(17) . . . . ?
Si3 C1 Si3' Zr1 81.91(11) . . . . ?
Si2' C1 Si3' Zr1 64.63(15) . . . . ?
Si1 C1 Si3' Zr1 -77.67(8) . . . . ?
Si2 C1 Si3' Zr1 23.3(3) . . . . ?
N1 Zr1 Si3' N3' -132.9(7) . . . . ?
N2' Zr1 Si3' N3' 110.4(8) . . . . ?
N1' Zr1 Si3' N3' -147.4(8) . . . . ?
N3 Zr1 Si3' N3' 26.8(7) . . . . ?
N2 Zr1 Si3' N3' 126.7(7) . . . . ?
Cl1 Zr1 Si3' N3' -18.1(7) . . . . ?
Cl2 Zr1 Si3' N3' -143.8(7) . . . . ?
Si2' Zr1 Si3' N3' 114.8(7) . . . . ?
Si3 Zr1 Si3' N3' 83.5(7) . . . . ?
Si1 Zr1 Si3' N3' -150.7(7) . . . . ?
N1 Zr1 Si3' C8' -32.3(12) . . . . ?
N2' Zr1 Si3' C8' -148.9(12) . . . . ?
N1' Zr1 Si3' C8' -46.7(12) . . . . ?
N3' Zr1 Si3' C8' 100.7(13) . . . . ?
N3 Zr1 Si3' C8' 127.5(12) . . . . ?
N2 Zr1 Si3' C8' -132.6(12) . . . . ?
Cl1 Zr1 Si3' C8' 82.6(12) . . . . ?
Cl2 Zr1 Si3' C8' -43.1(12) . . . . ?
Si2' Zr1 Si3' C8' -144.6(12) . . . . ?
Si3 Zr1 Si3' C8' -175.8(12) . . . . ?
Si1 Zr1 Si3' C8' -50.0(12) . . . . ?
N1 Zr1 Si3' C7' 180(3) . . . . ?
N2' Zr1 Si3' C7' 63(3) . . . . ?
N1' Zr1 Si3' C7' 165(3) . . . . ?
N3' Zr1 Si3' C7' -47(3) . . . . ?
N3 Zr1 Si3' C7' -20(3) . . . . ?
N2 Zr1 Si3' C7' 79(3) . . . . ?
Cl1 Zr1 Si3' C7' -65(3) . . . . ?
Cl2 Zr1 Si3' C7' 169(3) . . . . ?
Si2' Zr1 Si3' C7' 67(3) . . . . ?
Si3 Zr1 Si3' C7' 36(3) . . . . ?
Si1 Zr1 Si3' C7' 162(3) . . . . ?
N1 Zr1 Si3' C1 75.60(16) . . . . ?
N2' Zr1 Si3' C1 -41.0(4) . . . . ?
N1' Zr1 Si3' C1 61.2(4) . . . . ?
N3' Zr1 Si3' C1 -151.5(7) . . . . ?
N3 Zr1 Si3' C1 -124.7(2) . . . . ?
N2 Zr1 Si3' C1 -24.78(15) . . . . ?
Cl1 Zr1 Si3' C1 -169.53(11) . . . . ?
Cl2 Zr1 Si3' C1 64.7(3) . . . . ?
Si2' Zr1 Si3' C1 -36.71(13) . . . . ?
Si3 Zr1 Si3' C1 -67.93(15) . . . . ?
Si1 Zr1 Si3' C1 57.88(12) . . . . ?
C8' Si3' N3' C29' 96.1(17) . . . . ?
C7' Si3' N3' C29' -21(2) . . . . ?
C1 Si3' N3' C29' -143.8(14) . . . . ?
Zr1 Si3' N3' C29' -171.4(18) . . . . ?
C8' Si3' N3' Zr1 -92.6(12) . . . . ?
C7' Si3' N3' Zr1 150.0(18) . . . . ?
C1 Si3' N3' Zr1 27.6(7) . . . . ?
N1 Zr1 N3' C29' -148.1(18) . . . . ?
N2' Zr1 N3' C29' 99.5(18) . . . . ?
N1' Zr1 N3' C29' -159.1(18) . . . . ?
N3 Zr1 N3' C29' 63.7(19) . . . . ?
N2 Zr1 N3' C29' 111.9(18) . . . . ?
Cl1 Zr1 N3' C29' -26.3(18) . . . . ?
Cl2 Zr1 N3' C29' -39(2) . . . . ?
Si2' Zr1 N3' C29' 116.5(18) . . . . ?
Si3 Zr1 N3' C29' 121.2(19) . . . . ?
Si1 Zr1 N3' C29' -170.0(19) . . . . ?
Si3' Zr1 N3' C29' 170(2) . . . . ?
N1 Zr1 N3' Si3' 41.9(6) . . . . ?
N2' Zr1 N3' Si3' -70.5(7) . . . . ?
N1' Zr1 N3' Si3' 30.9(8) . . . . ?
N3 Zr1 N3' Si3' -106.3(17) . . . . ?
N2 Zr1 N3' Si3' -58.1(7) . . . . ?
Cl1 Zr1 N3' Si3' 163.7(6) . . . . ?
Cl2 Zr1 N3' Si3' 150.9(5) . . . . ?
Si2' Zr1 N3' Si3' -53.5(6) . . . . ?
Si3 Zr1 N3' Si3' -48.9(5) . . . . ?
Si1 Zr1 N3' Si3' 20.0(5) . . . . ?
Si3' N3' C29' C34' 119(4) . . . . ?
Zr1 N3' C29' C34' -51(6) . . . . ?
Si3' N3' C29' C30' -64(4) . . . . ?
Zr1 N3' C29' C30' 126(3) . . . . ?
C34' C29' C30' C31' 1(7) . . . . ?
N3' C29' C30' C31' -176(4) . . . . ?
C29' C30' C31' C32' -2(7) . . . . ?
C30' C31' C32' C33' -1(6) . . . . ?
C30' C31' C32' C35' 179(4) . . . . ?
C31' C32' C33' C34' 6(7) . . . . ?
C35' C32' C33' C34' -174(4) . . . . ?
C32' C33' C34' C29' -7(8) . . . . ?
C30' C29' C34' C33' 4(8) . . . . ?
N3' C29' C34' C33' -179(4) . . . . ?
Si5 C2 Si4 N4 49.55(16) . . . . ?
Si6 C2 Si4 N4 -79.03(16) . . . . ?
Si5 C2 Si4 C10 -69.68(19) . . . . ?
Si6 C2 Si4 C10 161.74(16) . . . . ?
Si5 C2 Si4 C9 169.88(15) . . . . ?
Si6 C2 Si4 C9 41.3(2) . . . . ?
Si5 C2 Si4 Zr2 65.05(12) . . . . ?
Si6 C2 Si4 Zr2 -63.53(12) . . . . ?
N6 Zr2 Si4 N4 -147.38(16) . . . . ?
N5 Zr2 Si4 N4 112.58(16) . . . . ?
Cl2 Zr2 Si4 N4 34.79(15) . . . . ?
Cl1 Zr2 Si4 N4 -65.45(14) . . . . ?
Si6 Zr2 Si4 N4 -173.52(15) . . . . ?
Si5 Zr2 Si4 N4 116.84(15) . . . . ?
N4 Zr2 Si4 C10 -47.3(2) . . . . ?
N6 Zr2 Si4 C10 165.33(18) . . . . ?
N5 Zr2 Si4 C10 65.29(18) . . . . ?
Cl2 Zr2 Si4 C10 -12.50(18) . . . . ?
Cl1 Zr2 Si4 C10 -112.74(17) . . . . ?
Si6 Zr2 Si4 C10 139.19(17) . . . . ?
Si5 Zr2 Si4 C10 69.54(17) . . . . ?
N4 Zr2 Si4 C9 98.57(19) . . . . ?
N6 Zr2 Si4 C9 -48.81(14) . . . . ?
N5 Zr2 Si4 C9 -148.85(14) . . . . ?
Cl2 Zr2 Si4 C9 133.37(13) . . . . ?
Cl1 Zr2 Si4 C9 33.12(13) . . . . ?
Si6 Zr2 Si4 C9 -74.94(13) . . . . ?
Si5 Zr2 Si4 C9 -144.59(13) . . . . ?
N4 Zr2 Si4 C2 -152.17(17) . . . . ?
N6 Zr2 Si4 C2 60.45(12) . . . . ?
N5 Zr2 Si4 C2 -39.59(11) . . . . ?
Cl2 Zr2 Si4 C2 -117.38(10) . . . . ?
Cl1 Zr2 Si4 C2 142.38(10) . . . . ?
Si6 Zr2 Si4 C2 34.31(9) . . . . ?
Si5 Zr2 Si4 C2 -35.34(9) . . . . ?
C10 Si4 N4 C36 -30.7(3) . . . . ?
C9 Si4 N4 C36 86.4(2) . . . . ?
C2 Si4 N4 C36 -151.8(2) . . . . ?
Zr2 Si4 N4 C36 -178.7(3) . . . . ?
C10 Si4 N4 Zr2 147.97(15) . . . . ?
C9 Si4 N4 Zr2 -94.94(17) . . . . ?
C2 Si4 N4 Zr2 26.92(16) . . . . ?
N6 Zr2 N4 C36 -149.2(2) . . . . ?
N5 Zr2 N4 C36 109.9(2) . . . . ?
Cl2 Zr2 N4 C36 18.8(3) . . . . ?
Cl1 Zr2 N4 C36 -58.8(2) . . . . ?
Si6 Zr2 N4 C36 -175.9(2) . . . . ?
Si5 Zr2 N4 C36 126.7(2) . . . . ?
Si4 Zr2 N4 C36 178.6(3) . . . . ?
N6 Zr2 N4 Si4 32.25(15) . . . . ?
N5 Zr2 N4 Si4 -68.71(15) . . . . ?
Cl2 Zr2 N4 Si4 -159.78(9) . . . . ?
Cl1 Zr2 N4 Si4 122.57(12) . . . . ?
Si6 Zr2 N4 Si4 5.54(12) . . . . ?
Si5 Zr2 N4 Si4 -51.89(12) . . . . ?
Si4 N4 C36 C41 113.2(3) . . . . ?
Zr2 N4 C36 C41 -65.4(4) . . . . ?
Si4 N4 C36 C37 -65.1(4) . . . . ?
Zr2 N4 C36 C37 116.3(3) . . . . ?
C41 C36 C37 C38 -1.9(6) . . . . ?
N4 C36 C37 C38 176.5(3) . . . . ?
C36 C37 C38 C39 1.0(7) . . . . ?
C37 C38 C39 C40 0.2(6) . . . . ?
C37 C38 C39 C42 178.8(4) . . . . ?
C38 C39 C40 C41 -0.6(6) . . . . ?
C42 C39 C40 C41 -179.1(3) . . . . ?
C37 C36 C41 C40 1.6(5) . . . . ?
N4 C36 C41 C40 -176.8(3) . . . . ?
C39 C40 C41 C36 -0.4(6) . . . . ?
Si4 C2 Si5 N5 -80.98(16) . . . . ?
Si6 C2 Si5 N5 48.47(17) . . . . ?
Si4 C2 Si5 C12 160.27(15) . . . . ?
Si6 C2 Si5 C12 -70.28(18) . . . . ?
Si4 C2 Si5 C11 41.08(19) . . . . ?
Si6 C2 Si5 C11 170.53(14) . . . . ?
Si4 C2 Si5 Zr2 -65.20(12) . . . . ?
Si6 C2 Si5 Zr2 64.25(12) . . . . ?
N4 Zr2 Si5 N5 -144.65(15) . . . . ?
N6 Zr2 Si5 N5 113.20(15) . . . . ?
Cl2 Zr2 Si5 N5 -24.37(13) . . . . ?
Cl1 Zr2 Si5 N5 173.9(2) . . . . ?
Si6 Zr2 Si5 N5 117.94(13) . . . . ?
Si4 Zr2 Si5 N5 -171.39(13) . . . . ?
N4 Zr2 Si5 C12 163.57(18) . . . . ?
N6 Zr2 Si5 C12 61.42(17) . . . . ?
N5 Zr2 Si5 C12 -51.8(2) . . . . ?
Cl2 Zr2 Si5 C12 -76.14(16) . . . . ?
Cl1 Zr2 Si5 C12 122.2(2) . . . . ?
Si6 Zr2 Si5 C12 66.16(16) . . . . ?
Si4 Zr2 Si5 C12 136.83(16) . . . . ?
N4 Zr2 Si5 C11 -46.32(14) . . . . ?
N6 Zr2 Si5 C11 -148.47(14) . . . . ?
N5 Zr2 Si5 C11 98.33(18) . . . . ?
Cl2 Zr2 Si5 C11 73.97(12) . . . . ?
Cl1 Zr2 Si5 C11 -87.7(2) . . . . ?
Si6 Zr2 Si5 C11 -143.73(12) . . . . ?
Si4 Zr2 Si5 C11 -73.06(12) . . . . ?
N4 Zr2 Si5 C2 62.11(12) . . . . ?
N6 Zr2 Si5 C2 -40.04(11) . . . . ?
N5 Zr2 Si5 C2 -153.24(16) . . . . ?
Cl2 Zr2 Si5 C2 -177.61(9) . . . . ?
Cl1 Zr2 Si5 C2 20.7(2) . . . . ?
Si6 Zr2 Si5 C2 -35.30(9) . . . . ?
Si4 Zr2 Si5 C2 35.37(9) . . . . ?
C12 Si5 N5 C43 -35.4(2) . . . . ?
C11 Si5 N5 C43 82.8(2) . . . . ?
C2 Si5 N5 C43 -154.5(2) . . . . ?
Zr2 Si5 N5 C43 179.4(3) . . . . ?
C12 Si5 N5 Zr2 145.28(14) . . . . ?
C11 Si5 N5 Zr2 -96.57(16) . . . . ?
C2 Si5 N5 Zr2 26.18(15) . . . . ?
N4 Zr2 N5 C43 -145.1(2) . . . . ?
N6 Zr2 N5 C43 112.3(2) . . . . ?
Cl2 Zr2 N5 C43 -21.5(2) . . . . ?
Cl1 Zr2 N5 C43 3.1(4) . . . . ?
Si6 Zr2 N5 C43 129.7(2) . . . . ?
Si5 Zr2 N5 C43 -179.2(3) . . . . ?
Si4 Zr2 N5 C43 -172.0(2) . . . . ?
N4 Zr2 N5 Si5 34.12(14) . . . . ?
N6 Zr2 N5 Si5 -68.43(14) . . . . ?
Cl2 Zr2 N5 Si5 157.75(12) . . . . ?
Cl1 Zr2 N5 Si5 -177.63(8) . . . . ?
Si6 Zr2 N5 Si5 -51.01(11) . . . . ?
Si4 Zr2 N5 Si5 7.29(11) . . . . ?
Si5 N5 C43 C48 -63.4(3) . . . . ?
Zr2 N5 C43 C48 115.9(3) . . . . ?
Si5 N5 C43 C44 115.6(2) . . . . ?
Zr2 N5 C43 C44 -65.2(3) . . . . ?
C48 C43 C44 C45 -0.4(4) . . . . ?
N5 C43 C44 C45 -179.4(3) . . . . ?
C43 C44 C45 C46 0.2(5) . . . . ?
C44 C45 C46 C47 0.8(5) . . . . ?
C44 C45 C46 C49 -176.1(3) . . . . ?
C45 C46 C47 C48 -1.5(5) . . . . ?
C49 C46 C47 C48 175.4(3) . . . . ?
C46 C47 C48 C43 1.4(5) . . . . ?
C44 C43 C48 C47 -0.3(4) . . . . ?
N5 C43 C48 C47 178.7(3) . . . . ?
Si5 C2 Si6 N6 -79.45(16) . . . . ?
Si4 C2 Si6 N6 49.12(17) . . . . ?
Si5 C2 Si6 C13 40.2(2) . . . . ?
Si4 C2 Si6 C13 168.73(15) . . . . ?
Si5 C2 Si6 C14 158.97(15) . . . . ?
Si4 C2 Si6 C14 -72.46(19) . . . . ?
Si5 C2 Si6 Zr2 -64.58(12) . . . . ?
Si4 C2 Si6 Zr2 63.99(13) . . . . ?
N4 Zr2 Si6 N6 117.32(15) . . . . ?
N5 Zr2 Si6 N6 -143.48(15) . . . . ?
Cl2 Zr2 Si6 N6 -84.71(14) . . . . ?
Cl1 Zr2 Si6 N6 17.25(14) . . . . ?
Si5 Zr2 Si6 N6 -170.43(14) . . . . ?
Si4 Zr2 Si6 N6 120.45(14) . . . . ?
N4 Zr2 Si6 C13 -147.84(13) . . . . ?
N6 Zr2 Si6 C13 94.84(18) . . . . ?
N5 Zr2 Si6 C13 -48.64(13) . . . . ?
Cl2 Zr2 Si6 C13 10.13(12) . . . . ?
Cl1 Zr2 Si6 C13 112.10(11) . . . . ?
Si5 Zr2 Si6 C13 -75.58(11) . . . . ?
Si4 Zr2 Si6 C13 -144.70(11) . . . . ?
N4 Zr2 Si6 C14 64.66(18) . . . . ?
N6 Zr2 Si6 C14 -52.7(2) . . . . ?
N5 Zr2 Si6 C14 163.87(19) . . . . ?
Cl2 Zr2 Si6 C14 -137.36(17) . . . . ?
Cl1 Zr2 Si6 C14 -35.40(18) . . . . ?
Si5 Zr2 Si6 C14 136.92(18) . . . . ?
Si4 Zr2 Si6 C14 67.80(17) . . . . ?
N4 Zr2 Si6 C2 -37.22(12) . . . . ?
N6 Zr2 Si6 C2 -154.54(17) . . . . ?
N5 Zr2 Si6 C2 61.98(11) . . . . ?
Cl2 Zr2 Si6 C2 120.75(10) . . . . ?
Cl1 Zr2 Si6 C2 -137.28(9) . . . . ?
Si5 Zr2 Si6 C2 35.04(9) . . . . ?
Si4 Zr2 Si6 C2 -34.08(9) . . . . ?
C13 Si6 N6 C50 75.5(2) . . . . ?
C14 Si6 N6 C50 -40.6(2) . . . . ?
C2 Si6 N6 C50 -161.1(2) . . . . ?
Zr2 Si6 N6 C50 173.9(3) . . . . ?
C13 Si6 N6 Zr2 -98.36(16) . . . . ?
C14 Si6 N6 Zr2 145.55(15) . . . . ?
C2 Si6 N6 Zr2 24.98(16) . . . . ?
N4 Zr2 N6 C50 122.4(2) . . . . ?
N5 Zr2 N6 C50 -137.3(2) . . . . ?
Cl2 Zr2 N6 C50 -43.7(3) . . . . ?
Cl1 Zr2 N6 C50 22.4(2) . . . . ?
Si6 Zr2 N6 C50 -172.9(3) . . . . ?
Si5 Zr2 N6 C50 -164.8(2) . . . . ?
Si4 Zr2 N6 C50 137.8(2) . . . . ?
N4 Zr2 N6 Si6 -64.69(14) . . . . ?
N5 Zr2 N6 Si6 35.56(14) . . . . ?
Cl2 Zr2 N6 Si6 129.19(10) . . . . ?
Cl1 Zr2 N6 Si6 -164.67(12) . . . . ?
Si5 Zr2 N6 Si6 8.12(12) . . . . ?
Si4 Zr2 N6 Si6 -49.29(11) . . . . ?
Si6 N6 C50 C51 -97.6(3) . . . . ?
Zr2 N6 C50 C51 75.3(3) . . . . ?
Si6 N6 C50 C55 81.0(3) . . . . ?
Zr2 N6 C50 C55 -106.1(3) . . . . ?
C55 C50 C51 C52 -1.6(4) . . . . ?
N6 C50 C51 C52 177.1(3) . . . . ?
C50 C51 C52 C53 -1.1(5) . . . . ?
C51 C52 C53 C54 3.0(5) . . . . ?
C51 C52 C53 C56 -175.7(3) . . . . ?
C52 C53 C54 C55 -2.3(6) . . . . ?
C56 C53 C54 C55 176.4(4) . . . . ?
C53 C54 C55 C50 -0.3(6) . . . . ?
C51 C50 C55 C54 2.3(5) . . . . ?
N6 C50 C55 C54 -176.4(3) . . . . ?
